data_4119848
loop_
_publ_author_name
'Anant R. Kapdi'
'Adrian C. Whitwood'
'David C. Williamson'
'Jason M. Lynam'
'Michael J. Burns'
'Thomas J. Williams'
'Alan J. Reay'
'Jordan Holmes'
'Ian J. S. Fairlamb'

_publ_section_title
;
 The Elusive Structure of Pd2(dba)3. Examination by Isotopic Labeling, NMR
 Spectroscopy, and X-ray Diffraction Analysis: Synthesis and
 Characterization of Pd2(dba-Z)3 Complexes
;
_journal_name_full 'Journal of the American Chemical Society'
_journal_page_first 8388
_journal_page_last 8399
_journal_paper_doi 10.1021/ja403259c
_journal_volume 135
_journal_year 2013
_chemical_formula_moiety 'C51 H42 O3 Pd2, C H Cl3'
_chemical_formula_sum 'C52 H43 Cl3 O3 Pd2'
_chemical_formula_weight 1035.01
_chemical_name_systematic
;
 ? 
;
_space_group_crystal_system monoclinic
_space_group_IT_number 14
_space_group_name_Hall '-P 2yn'
_space_group_name_H-M_alt 'P 1 21/n 1'
_symmetry_space_group_name_Hall '-P 2yn'
_symmetry_space_group_name_H-M 'P 1 21/n 1'
_atom_sites_solution_hydrogens geom
_atom_sites_solution_primary iterative
_atom_sites_solution_secondary difmap
_audit_creation_date 2012-11-20
_audit_creation_method
;
  Olex2 1.2
  (compiled Nov  5 2012 18:25:38, GUI svn.r4372)
;
_cell_angle_alpha 90.00
_cell_angle_beta 101.3288(14)
_cell_angle_gamma 90.00
_cell_formula_units_Z 4
_cell_length_a 13.3506(2)
_cell_length_b 13.27319(12)
_cell_length_c 24.3667(3)
_cell_measurement_reflns_used 12076
_cell_measurement_temperature 110.00(10)
_cell_measurement_theta_max 30.0120
_cell_measurement_theta_min 2.9481
_cell_volume 4233.77(9)
_computing_cell_refinement
;
CrysAlisPro, Agilent Technologies,
Version 1.171.36.21 (release 14-08-2012 CrysAlis171 .NET)
(compiled Sep 14 2012,17:21:16)
;
_computing_data_collection
;
CrysAlisPro, Agilent Technologies,
Version 1.171.36.21 (release 14-08-2012 CrysAlis171 .NET)
(compiled Sep 14 2012,17:21:16)
;
_computing_data_reduction
;
CrysAlisPro, Agilent Technologies,
Version 1.171.36.21 (release 14-08-2012 CrysAlis171 .NET)
(compiled Sep 14 2012,17:21:16)
;
_computing_molecular_graphics
;
O. V. Dolomanov, L. J. Bourhis, R. J. Gildea, J. A. K. Howard and H. Puschmann,
OLEX2: a complete structure solution, refinement and analysis program.
J. Appl. Cryst. (2009). 42, 339-341.
;
_computing_publication_material
;
O. V. Dolomanov, L. J. Bourhis, R. J. Gildea, J. A. K. Howard and H. Puschmann,
OLEX2: a complete structure solution, refinement and analysis program.
J. Appl. Cryst. (2009). 42, 339-341.
;
_computing_structure_refinement
;
SHELXL, G.M. Sheldrick, Acta Cryst.
(2008). A64, 112-122
;
_computing_structure_solution 'SUPERFLIP, J. Appl. Cryst. (2007) 40, 786-790'
_diffrn_ambient_temperature 110.00(10)
_diffrn_detector_area_resol_mean 16.1450
_diffrn_measured_fraction_theta_full 0.9988
_diffrn_measured_fraction_theta_max 0.9988
_diffrn_measurement_details
;
  1 omega  -95.00  -68.00   1.0000   75.0000
omega____ theta____ kappa____ phi______ frames
    -      -25.1392  178.0000   30.0000 27

  2 omega  -68.00  -26.00   1.0000   75.0000
omega____ theta____ kappa____ phi______ frames
    -      -25.1392  103.0000  164.0000 42

  3 omega    8.00   92.00   1.0000   75.0000
omega____ theta____ kappa____ phi______ frames
    -       26.3892   57.0000   30.0000 84

  4 omega  -10.00   99.00   1.0000   75.0000
omega____ theta____ kappa____ phi______ frames
    -       26.3892   19.0000  150.0000 109
;
_diffrn_measurement_device_type 'SuperNova, Single source at offset), Eos'
_diffrn_measurement_method '\w scans'
_diffrn_orient_matrix_UB_11 -0.0524074000
_diffrn_orient_matrix_UB_12 -0.0083059000
_diffrn_orient_matrix_UB_13 -0.0114798000
_diffrn_orient_matrix_UB_21 -0.0126246000
_diffrn_orient_matrix_UB_22 0.0126466000
_diffrn_orient_matrix_UB_23 0.0260945000
_diffrn_orient_matrix_UB_31 -0.0053826000
_diffrn_orient_matrix_UB_32 0.0512590000
_diffrn_orient_matrix_UB_33 -0.0083038000
_diffrn_radiation_monochromator mirror
_diffrn_radiation_type 'Mo K\a'
_diffrn_radiation_wavelength 0.7107
_diffrn_reflns_av_R_equivalents 0.0250
_diffrn_reflns_av_unetI/netI 0.0349
_diffrn_reflns_limit_h_max 18
_diffrn_reflns_limit_h_min -9
_diffrn_reflns_limit_k_max 18
_diffrn_reflns_limit_k_min -16
_diffrn_reflns_limit_l_max 28
_diffrn_reflns_limit_l_min -34
_diffrn_reflns_number 25517
_diffrn_reflns_theta_full 30.08
_diffrn_reflns_theta_max 30.08
_diffrn_reflns_theta_min 2.95
_diffrn_source 'SuperNova (Mo) x-ray Source'
_exptl_absorpt_coefficient_mu 1.084
_exptl_absorpt_correction_T_max 0.909
_exptl_absorpt_correction_T_min 0.885
_exptl_absorpt_correction_type analytical
_exptl_absorpt_process_details
;
CrysAlisPro, Agilent Technologies,
Version 1.171.36.21 (release 14-08-2012 CrysAlis171 .NET)
(compiled Sep 14 2012,17:21:16)
Analytical numeric absorption correction using a multifaceted crystal
model based on expressions derived by R.C. Clark & J.S. Reid.
(Clark, R. C. & Reid, J. S. (1995). Acta Cryst. A51, 887-897)
;
_exptl_crystal_colour 'dark red'
_exptl_crystal_colour_modifier dark
_exptl_crystal_colour_primary red
_exptl_crystal_density_diffrn 1.624
_exptl_crystal_description block
_exptl_crystal_F_000 2088
_exptl_crystal_size_max 0.1342
_exptl_crystal_size_mid 0.1177
_exptl_crystal_size_min 0.1018
_refine_diff_density_max 0.838
_refine_diff_density_min -0.613
_refine_diff_density_rms 0.090
_refine_ls_extinction_method none
_refine_ls_goodness_of_fit_ref 1.073
_refine_ls_hydrogen_treatment constr
_refine_ls_matrix_type full
_refine_ls_number_parameters 631
_refine_ls_number_reflns 12430
_refine_ls_number_restraints 26
_refine_ls_restrained_S_all 1.076
_refine_ls_R_factor_all 0.0464
_refine_ls_R_factor_gt 0.0333
_refine_ls_shift/su_max 0.001
_refine_ls_shift/su_mean 0.000
_refine_ls_structure_factor_coef Fsqd
_refine_ls_weighting_details 'calc w=1/[\s^2^(Fo^2^)+(0.0269P)^2^+4.3079P] where P=(Fo^2^+2Fc^2^)/3'
_refine_ls_weighting_scheme calc
_refine_ls_wR_factor_gt 0.0720
_refine_ls_wR_factor_ref 0.0796
_reflns_number_gt 10253
_reflns_number_total 12430
_reflns_threshold_expression >2sigma(I)
_cod_data_source_file ja403259c_si_002_1.cif
_cod_data_source_block ijsf1227
_cod_database_code 4119848
_chemical_oxdiff_formula 'C52 H43 Cl3 O3 Pd2'
_chemical_oxdiff_usercomment 'Alan 1'
_reflns_odcompleteness_completeness 99.88
_reflns_odcompleteness_iscentric 1
_reflns_odcompleteness_theta 30.01
_olex2_refinement_description
;
1. Fixed Uiso
 At 1.2 times of:
  H51 of C51, H50 of C50, H49 of C49, H48 of C48, H47 of C47, H51A of C51A,
  H50A of C50A, H49A of C49A, H48A of C48A, H37A of C37A, H39A of C39A, H38A of
  C38A, H41 of C41, H41A of C41A, H42 of C42, H42A of C42A, H44 of C44, H44A of
  C44A, H45 of C45, H45A of C45A, H47A of C47A, H11A of C11A, H11 of C11, H10A
  of C10A, H10 of C10, H8A of C8A, H8 of C8, H7A of C7A, H7 of C7, H1A of C1A,
  H2A of C2A, H3A of C3A, H4A of C4A, H5A of C5A, H5 of C5, H4 of C4, H3 of C3,
  H2 of C2, H1 of C1, H28A of C28A, H30 of C30, H31 of C31, H32 of C32, H33 of
  C33, H34 of C34, H34A of C34A, H33A of C33A, H32A of C32A, H31A of C31A, H30A
  of C30A, H35 of C35, H36 of C36, H37 of C37, H38 of C38, H39 of C39, H35A of
  C35A, H36A of C36A, H17A of C17A, H16A of C16A, H15A of C15A, H14A of C14A,
  H13A of C13A, H13 of C13, H14 of C14, H15 of C15, H16 of C16, H17 of C17, H18
  of C18, H19 of C19, H20 of C20, H21 of C21, H22 of C22, H18A of C18A, H19A of
  C19A, H20A of C20A, H21A of C21A, H22A of C22A, H24 of C24, H24A of C24A, H25
  of C25, H25A of C25A, H27 of C27, H27A of C27A, H28 of C28, H52 of C52
2. Restrained distances
 C10A-C11A
 1.36 with sigma of 0.01
 C8A-O1A ~ C10A-O1A
 with sigma of 0.01
3. Uiso/Uaniso restraints and constraints
Uanis(C26) ~ Ueq, Uanis(C26A) ~ Ueq: with sigma of 0.01 and sigma for 
terminal atoms of 0.02
Uanis(O1) ~ Ueq, Uanis(O1A) ~ Ueq: with sigma of 0.002 and sigma for 
terminal atoms of 0.004
Uanis(C24) = Uanis(C24A)
Uanis(C25) = Uanis(C25A)
Uanis(C27) = Uanis(C27A)
Uanis(C28) = Uanis(C28A)
Uanis(O2) = Uanis(O2A)
Uanis(C42) = Uanis(C42A)
Uanis(C44) = Uanis(C44A)
Uanis(O3) = Uanis(O3A)
Uanis(C7) = Uanis(C7A)
Uanis(C10) = Uanis(C10A)
Uanis(C11) = Uanis(C11A)
Uanis(C8) = Uanis(C8A)
Uanis(C9) = Uanis(C9A)
Uanis(C41) = Uanis(C41A)
Uanis(C45) = Uanis(C45A)
Uanis(C46) = Uanis(C46A)
Uanis(C47) = Uanis(C47A)
Uanis(C48) = Uanis(C48A)
Uanis(C49) = Uanis(C49A)
Uanis(C51) = Uanis(C51A)
Uanis(C40) = Uanis(C40A)
Uanis(C35) = Uanis(C35A)
Uanis(C36) = Uanis(C36A)
Uanis(C37) = Uanis(C37A)
Uanis(C38) = Uanis(C38A)
Uanis(C39) = Uanis(C39A)
Uanis(C50) = Uanis(C50A)
Uanis(C26) = Uanis(C26A)
Uanis(C29) = Uanis(C29A)
Uanis(C30) = Uanis(C30A)
Uanis(C31) = Uanis(C31A)
Uanis(C32) = Uanis(C32A)
Uanis(C34) = Uanis(C34A)
Uanis(C33) = Uanis(C33A)
Uanis(C23) = Uanis(C23A)
Uanis(C22) = Uanis(C22A)
Uanis(C21) = Uanis(C21A)
Uanis(C20) = Uanis(C20A)
Uanis(C19) = Uanis(C19A)
Uanis(C18) = Uanis(C18A)
Uanis(C12) = Uanis(C12A)
Uanis(C17) = Uanis(C17A)
Uanis(C13) = Uanis(C13A)
Uanis(C16) = Uanis(C16A)
Uanis(C15) = Uanis(C15A)
Uanis(C14) = Uanis(C14A)
Uanis(O1) = Uanis(O1A)
Uanis(C1) = Uanis(C1A)
Uanis(C6) = Uanis(C6A)
Uanis(C5) = Uanis(C5A)
Uanis(C4) = Uanis(C4A)
Uanis(C3) = Uanis(C3A)
Uanis(C2) = Uanis(C2A)
4. others
 Sof(C18)=Sof(H18)=Sof(C19)=Sof(H19)=Sof(C20)=Sof(H20)=Sof(C21)=Sof(H21)=
 Sof(C22)=Sof(H22)=Sof(C23)=1-Sof(H18)=1-Sof(H18)=1-Sof(H18)=1-Sof(H18)=1-
 Sof(H18)=1-Sof(H18)=1-Sof(H18)=1-Sof(H18)=1-Sof(H18)=1-Sof(H18)=1-Sof(H18)=
 Sof(C24)=Sof(H24)=1-Sof(H18)=1-Sof(H18)=Sof(C25)=Sof(H25)=1-Sof(H18)=1-
 Sof(H18)=Sof(C26)=1-Sof(H18)=Sof(C27)=Sof(H27)=1-Sof(H18)=1-Sof(H18)=Sof(C28)=
 Sof(H28)=1-Sof(H18)=1-Sof(H18)=Sof(C29)=Sof(C30)=Sof(H30)=Sof(C31)=Sof(H31)=
 Sof(C32)=Sof(H32)=Sof(C33)=Sof(H33)=Sof(C34)=Sof(H34)=1-Sof(H18)=1-Sof(H18)=1-
 Sof(H18)=1-Sof(H18)=1-Sof(H18)=1-Sof(H18)=1-Sof(H18)=1-Sof(H18)=1-Sof(H18)=1-
 Sof(H18)=1-Sof(H18)=Sof(O2)=1-Sof(H18)
 Sof(C35)=Sof(H35)=Sof(C36)=Sof(H36)=Sof(C37)=Sof(H37)=Sof(C38)=Sof(H38)=
 Sof(C39)=Sof(H39)=Sof(C40)=1-Sof(H35)=1-Sof(H35)=1-Sof(H35)=1-Sof(H35)=1-
 Sof(H35)=1-Sof(H35)=1-Sof(H35)=1-Sof(H35)=1-Sof(H35)=1-Sof(H35)=1-Sof(H35)=
 Sof(C41)=Sof(H41)=1-Sof(H35)=1-Sof(H35)=Sof(C42)=Sof(H42)=1-Sof(H35)=1-
 Sof(H35)=Sof(C44)=Sof(H44)=1-Sof(H35)=1-Sof(H35)=Sof(C45)=Sof(H45)=1-Sof(H35)=
 1-Sof(H35)=Sof(C46)=1-Sof(H35)=1-Sof(H35)=1-Sof(H35)=1-Sof(H35)=1-Sof(H35)=1-
 Sof(H35)=1-Sof(H35)=1-Sof(H35)=1-Sof(H35)=1-Sof(H35)=1-Sof(H35)=Sof(C47)=
 Sof(H47)=Sof(C48)=Sof(H48)=Sof(C49)=Sof(H49)=Sof(C50)=Sof(H50)=Sof(C51)=
 Sof(H51)=Sof(O3)=1-Sof(H35)
 Sof(C1)=Sof(H1)=Sof(C2)=Sof(H2)=Sof(C3)=Sof(H3)=Sof(C4)=Sof(H4)=Sof(C5)=
 Sof(H5)=Sof(C6)=1-Sof(H1)=1-Sof(H1)=1-Sof(H1)=1-Sof(H1)=1-Sof(H1)=1-Sof(H1)=1-
 Sof(H1)=1-Sof(H1)=1-Sof(H1)=1-Sof(H1)=1-Sof(H1)=Sof(C7)=Sof(H7)=1-Sof(H1)=1-
 Sof(H1)=Sof(C8)=Sof(H8)=1-Sof(H1)=1-Sof(H1)=Sof(C9)=1-Sof(H1)=Sof(C10)=
 Sof(H10)=1-Sof(H1)=1-Sof(H1)=Sof(C11)=Sof(H11)=1-Sof(H1)=1-Sof(H1)=Sof(C12)=1-
 Sof(H1)=1-Sof(H1)=1-Sof(H1)=1-Sof(H1)=1-Sof(H1)=1-Sof(H1)=1-Sof(H1)=1-Sof(H1)=
 1-Sof(H1)=1-Sof(H1)=1-Sof(H1)=Sof(C13)=Sof(H13)=Sof(C14)=Sof(H14)=Sof(C15)=
 Sof(H15)=Sof(C16)=Sof(H16)=Sof(C17)=Sof(H17)=Sof(O1)=1-Sof(H1)
5.a Ternary CH refined with riding coordinates:
 C7(H7), C7A(H7A), C8(H8), C8A(H8A), C10(H10), C10A(H10A), C11(H11),
 C11A(H11A), C24(H24), C24A(H24A), C25(H25), C25A(H25A), C27(H27), C27A(H27A),
 C28(H28), C28A(H28A), C41(H41), C41A(H41A), C42(H42), C42A(H42A), C44(H44),
 C44A(H44A), C45(H45), C45A(H45A), C52(H52)
5.b Aromatic/amide H refined with riding coordinates:
 C1(H1), C2(H2), C3(H3), C4(H4), C5(H5), C5A(H5A), C4A(H4A), C3A(H3A),
 C2A(H2A), C1A(H1A), C17A(H17A), C16A(H16A), C15A(H15A), C14A(H14A), C13A(H13A),
  C13(H13), C14(H14), C15(H15), C16(H16), C17(H17), C18(H18), C19(H19),
 C20(H20), C21(H21), C22(H22), C18A(H18A), C19A(H19A), C20A(H20A), C21A(H21A),
 C22A(H22A), C30(H30), C31(H31), C32(H32), C33(H33), C34(H34), C34A(H34A),
 C33A(H33A), C32A(H32A), C31A(H31A), C30A(H30A), C35(H35), C36(H36), C37(H37),
 C38(H38), C39(H39), C35A(H35A), C36A(H36A), C37A(H37A), C39A(H39A), C38A(H38A),
  C47A(H47A), C48A(H48A), C49A(H49A), C50A(H50A), C51A(H51A), C47(H47),
 C48(H48), C49(H49), C50(H50), C51(H51)
5.c Fitted hexagon refined as free rotating group:
 C6A(C5A,C4A,C3A,C2A,C1A), C12A(C17A,C16A,C15A,C14A,C13A), C23A(C18A,C19A,C20A,
 C21A,C22A), C34A(C33A,C32A,C31A,C30A,C29A), C40A(C35A,C36A,C37A,C39A,C38A),
 C46A(C47A,C48A,C49A,C50A,C51A)
;

loop_
_space_group_symop_id
_space_group_symop_operation_xyz
1 'x, y, z'
2 '-x+1/2, y+1/2, -z+1/2'
3 '-x, -y, -z'
4 'x-1/2, -y-1/2, z-1/2'

loop_
_atom_site_label
_atom_site_type_symbol
_atom_site_fract_x
_atom_site_fract_y
_atom_site_fract_z
_atom_site_U_iso_or_equiv
_atom_site_adp_type
_atom_site_occupancy
_atom_site_symmetry_multiplicity
_atom_site_calc_flag
_atom_site_refinement_flags
_atom_site_disorder_assembly
_atom_site_disorder_group
C1 C 0.2023(3) 0.6884(3) 0.64353(15) 0.0354(9) Uani 0.790(2) 1 d P A 1
H1 H 0.1783 0.6496 0.6711 0.042 Uiso 0.790(2) 1 calc PR A 1
C2 C 0.2476(4) 0.7819(4) 0.65734(18) 0.0486(12) Uani 0.790(2) 1 d P A 1
H2 H 0.2569 0.8059 0.6947 0.058 Uiso 0.790(2) 1 calc PR A 1
C3 C 0.2791(4) 0.8396(3) 0.6170(2) 0.0468(10) Uani 0.790(2) 1 d P A 1
H3 H 0.3094 0.9035 0.6266 0.056 Uiso 0.790(2) 1 calc PR A 1
C4 C 0.2669(3) 0.8053(3) 0.56238(18) 0.0395(9) Uani 0.790(2) 1 d P A 1
H4 H 0.2882 0.8459 0.5347 0.047 Uiso 0.790(2) 1 calc PR A 1
C5 C 0.2239(3) 0.7123(3) 0.54843(16) 0.0329(9) Uani 0.790(2) 1 d P A 1
H5 H 0.2155 0.6888 0.5110 0.039 Uiso 0.790(2) 1 calc PR A 1
C6 C 0.1924(3) 0.6521(3) 0.58904(14) 0.0279(8) Uani 0.790(2) 1 d P A 1
C6A C 0.1997(12) 0.6590(10) 0.5737(5) 0.0279(8) Uani 0.210(2) 1 d PG A 2
C5A C 0.2403(12) 0.7418(12) 0.5508(5) 0.0329(9) Uani 0.210(2) 1 d PG A 2
H5A H 0.2485 0.7403 0.5129 0.039 Uiso 0.210(2) 1 calc PR A 2
C4A C 0.2691(10) 0.8269(9) 0.5833(7) 0.0395(9) Uani 0.210(2) 1 d PG A 2
H4A H 0.2969 0.8835 0.5677 0.047 Uiso 0.210(2) 1 calc PR A 2
C3A C 0.2572(11) 0.8292(10) 0.6387(7) 0.0468(10) Uani 0.210(2) 1 d PG A 2
H3A H 0.2769 0.8874 0.6610 0.056 Uiso 0.210(2) 1 calc PR A 2
C2A C 0.2165(10) 0.7464(13) 0.6616(5) 0.0486(12) Uani 0.210(2) 1 d PG A 2
H2A H 0.2084 0.7480 0.6994 0.058 Uiso 0.210(2) 1 calc PR A 2
C1A C 0.1878(10) 0.6613(10) 0.6291(6) 0.0354(9) Uani 0.210(2) 1 d PG A 2
H1A H 0.1599 0.6047 0.6447 0.042 Uiso 0.210(2) 1 calc PR A 2
C7 C 0.1475(2) 0.5508(3) 0.57643(13) 0.0305(7) Uani 0.790(2) 1 d P A 1
H7 H 0.0943 0.5308 0.5981 0.037 Uiso 0.790(2) 1 calc PR A 1
C7A C 0.1728(9) 0.5635(11) 0.5437(5) 0.0305(7) Uani 0.210(2) 1 d P A 2
H7A H 0.1698 0.5696 0.5025 0.037 Uiso 0.210(2) 1 calc PR A 2
C8 C 0.1439(2) 0.5013(3) 0.52730(13) 0.0268(6) Uani 0.790(2) 1 d P A 1
H8 H 0.1541 0.5428 0.4946 0.032 Uiso 0.790(2) 1 calc PR A 1
C8A C 0.1158(8) 0.4849(9) 0.5572(5) 0.0268(6) Uani 0.210(2) 1 d PD A 2
H8A H 0.0810 0.4995 0.5891 0.032 Uiso 0.210(2) 1 calc PR A 2
C9 C 0.0819(5) 0.4093(5) 0.5147(3) 0.0216(10) Uani 0.790(2) 1 d P A 1
C9A C 0.072(3) 0.392(2) 0.5216(14) 0.0216(10) Uani 0.210(2) 1 d P A 2
C10 C 0.0791(2) 0.3560(2) 0.46076(12) 0.0204(6) Uani 0.790(2) 1 d P A 1
H10 H 0.0210 0.3084 0.4483 0.024 Uiso 0.790(2) 1 calc PR A 1
C10A C 0.1083(9) 0.3979(8) 0.4677(4) 0.0204(6) Uani 0.210(2) 1 d PD A 2
H10A H 0.1223 0.4668 0.4543 0.024 Uiso 0.210(2) 1 calc PR A 2
C11 C 0.1304(2) 0.3911(2) 0.41990(12) 0.0192(5) Uani 0.790(2) 1 d P A 1
H11 H 0.1490 0.4641 0.4236 0.023 Uiso 0.790(2) 1 calc PR A 1
C11A C 0.0781(8) 0.3284(7) 0.4284(4) 0.0192(5) Uani 0.210(2) 1 d PD A 2
H11A H 0.0229 0.2837 0.4370 0.023 Uiso 0.210(2) 1 calc PR A 2
C12 C 0.1121(2) 0.3532(2) 0.36191(13) 0.0189(6) Uani 0.790(2) 1 d P A 1
C12A C 0.0876(8) 0.3251(8) 0.3689(4) 0.0189(6) Uani 0.210(2) 1 d PG A 2
C17A C 0.0374(11) 0.2462(8) 0.3374(6) 0.0242(7) Uani 0.210(2) 1 d PG A 2
H17A H 0.0006 0.1981 0.3545 0.029 Uiso 0.210(2) 1 calc PR A 2
C16A C 0.0410(13) 0.2378(11) 0.2810(6) 0.0297(8) Uani 0.210(2) 1 d PG A 2
H16A H 0.0067 0.1839 0.2595 0.036 Uiso 0.210(2) 1 calc PR A 2
C15A C 0.0947(11) 0.3083(12) 0.2560(4) 0.0290(8) Uani 0.210(2) 1 d PG A 2
H15A H 0.0972 0.3025 0.2175 0.035 Uiso 0.210(2) 1 calc PR A 2
C14A C 0.1449(8) 0.3872(8) 0.2875(4) 0.0264(7) Uani 0.210(2) 1 d PG A 2
H14A H 0.1817 0.4353 0.2705 0.032 Uiso 0.210(2) 1 calc PR A 2
C13A C 0.1413(7) 0.3956(6) 0.3440(4) 0.0226(6) Uani 0.210(2) 1 d PG A 2
H13A H 0.1756 0.4495 0.3655 0.027 Uiso 0.210(2) 1 calc PR A 2
C13 C 0.1592(2) 0.3991(2) 0.32227(14) 0.0226(6) Uani 0.790(2) 1 d P A 1
H13 H 0.2047 0.4538 0.3332 0.027 Uiso 0.790(2) 1 calc PR A 1
C14 C 0.1409(3) 0.3663(2) 0.26710(14) 0.0264(7) Uani 0.790(2) 1 d P A 1
H14 H 0.1754 0.3971 0.2409 0.032 Uiso 0.790(2) 1 calc PR A 1
C15 C 0.0724(3) 0.2887(3) 0.25011(15) 0.0290(8) Uani 0.790(2) 1 d P A 1
H15 H 0.0574 0.2684 0.2120 0.035 Uiso 0.790(2) 1 calc PR A 1
C16 C 0.0261(3) 0.2410(3) 0.28913(18) 0.0297(8) Uani 0.790(2) 1 d P A 1
H16 H -0.0201 0.1871 0.2779 0.036 Uiso 0.790(2) 1 calc PR A 1
C17 C 0.0471(3) 0.2718(3) 0.34467(16) 0.0242(7) Uani 0.790(2) 1 d P A 1
H17 H 0.0167 0.2371 0.3713 0.029 Uiso 0.790(2) 1 calc PR A 1
C18 C 0.3032(4) 0.4822(7) 0.7396(2) 0.0259(10) Uani 0.620(2) 1 d P A 1
H18 H 0.3749 0.4874 0.7420 0.031 Uiso 0.620(2) 1 calc PR A 1
C19 C 0.2547(5) 0.5410(7) 0.7743(3) 0.0333(13) Uani 0.620(2) 1 d P A 1
H19 H 0.2940 0.5861 0.8001 0.040 Uiso 0.620(2) 1 calc PR A 1
C20 C 0.1503(5) 0.5345(7) 0.7715(3) 0.0408(17) Uani 0.620(2) 1 d P A 1
H20 H 0.1179 0.5754 0.7948 0.049 Uiso 0.620(2) 1 calc PR A 1
C21 C 0.0942(5) 0.4679(6) 0.7343(2) 0.0411(15) Uani 0.620(2) 1 d P A 1
H21 H 0.0227 0.4621 0.7324 0.049 Uiso 0.620(2) 1 calc PR A 1
C22 C 0.1408(4) 0.4098(5) 0.6999(2) 0.0331(12) Uani 0.620(2) 1 d P A 1
H22 H 0.1007 0.3644 0.6745 0.040 Uiso 0.620(2) 1 calc PR A 1
C23 C 0.2455(3) 0.4158(5) 0.7014(2) 0.0239(9) Uani 0.620(2) 1 d P A 1
C23A C 0.2092(5) 0.4184(8) 0.6964(3) 0.0239(9) Uani 0.380(2) 1 d PG A 2
C18A C 0.2908(5) 0.4728(11) 0.7265(4) 0.0259(10) Uani 0.380(2) 1 d PG A 2
H18A H 0.3573 0.4645 0.7187 0.031 Uiso 0.380(2) 1 calc PR A 2
C19A C 0.2752(8) 0.5393(12) 0.7681(5) 0.0333(13) Uani 0.380(2) 1 d PG A 2
H19A H 0.3310 0.5765 0.7886 0.040 Uiso 0.380(2) 1 calc PR A 2
C20A C 0.1779(9) 0.5515(10) 0.7795(5) 0.0408(17) Uani 0.380(2) 1 d PG A 2
H20A H 0.1673 0.5970 0.8079 0.049 Uiso 0.380(2) 1 calc PR A 2
C21A C 0.0963(7) 0.4972(8) 0.7494(5) 0.0411(15) Uani 0.380(2) 1 d PG A 2
H21A H 0.0298 0.5055 0.7572 0.049 Uiso 0.380(2) 1 calc PR A 2
C22A C 0.1119(5) 0.4306(7) 0.7078(4) 0.0331(12) Uani 0.380(2) 1 d PG A 2
H22A H 0.0562 0.3935 0.6873 0.040 Uiso 0.380(2) 1 calc PR A 2
C24 C 0.2984(3) 0.3540(3) 0.66509(16) 0.0250(6) Uani 0.620(2) 1 d P A 1
H24 H 0.3697 0.3341 0.6827 0.030 Uiso 0.620(2) 1 calc PR A 1
C24A C 0.2249(5) 0.3549(5) 0.6490(2) 0.0250(6) Uani 0.380(2) 1 d P A 2
H24A H 0.1642 0.3127 0.6329 0.030 Uiso 0.380(2) 1 calc PR A 2
C25 C 0.2541(3) 0.2947(3) 0.62130(15) 0.0228(6) Uani 0.620(2) 1 d P A 1
H25 H 0.1808 0.2758 0.6191 0.027 Uiso 0.620(2) 1 calc PR A 1
C25A C 0.3172(5) 0.3118(5) 0.6433(3) 0.0228(6) Uani 0.380(2) 1 d P A 2
H25A H 0.3748 0.3215 0.6759 0.027 Uiso 0.380(2) 1 calc PR A 2
C26 C 0.3158(10) 0.2270(17) 0.5952(8) 0.0233(18) Uani 0.620(2) 1 d PU A 1
C26A C 0.3346(19) 0.231(3) 0.6016(14) 0.0233(18) Uani 0.380(2) 1 d PU A 2
C27 C 0.2712(3) 0.1687(3) 0.54397(17) 0.0239(7) Uani 0.620(2) 1 d P A 1
H27 H 0.3131 0.1111 0.5346 0.029 Uiso 0.620(2) 1 calc PR A 1
C27A C 0.2367(5) 0.2034(5) 0.5597(3) 0.0239(7) Uani 0.380(2) 1 d P A 2
H27A H 0.1716 0.2008 0.5741 0.029 Uiso 0.380(2) 1 calc PR A 2
C28 C 0.1671(3) 0.1647(3) 0.52127(16) 0.0248(6) Uani 0.620(2) 1 d P A 1
H28 H 0.1216 0.1868 0.5471 0.030 Uiso 0.620(2) 1 calc PR A 1
C28A C 0.2474(5) 0.1373(5) 0.5190(3) 0.0248(6) Uani 0.380(2) 1 d P A 2
H28A H 0.3158 0.1042 0.5234 0.030 Uiso 0.380(2) 1 calc PR A 2
C29 C 0.1190(4) 0.0969(3) 0.47595(18) 0.0230(8) Uani 0.620(2) 1 d P A 1
C30 C 0.0133(4) 0.0913(3) 0.4598(2) 0.0267(8) Uani 0.620(2) 1 d P A 1
H30 H -0.0284 0.1298 0.4794 0.032 Uiso 0.620(2) 1 calc PR A 1
C31 C -0.0326(4) 0.0300(4) 0.4155(2) 0.0346(10) Uani 0.620(2) 1 d P A 1
H31 H -0.1049 0.0270 0.4050 0.041 Uiso 0.620(2) 1 calc PR A 1
C32 C 0.0283(5) -0.0268(6) 0.3865(3) 0.0422(13) Uani 0.620(2) 1 d P A 1
H32 H -0.0025 -0.0677 0.3558 0.051 Uiso 0.620(2) 1 calc PR A 1
C33 C 0.1324(7) -0.0234(8) 0.4026(4) 0.0445(10) Uani 0.620(2) 1 d P A 1
H33 H 0.1741 -0.0631 0.3836 0.053 Uiso 0.620(2) 1 calc PR A 1
C34 C 0.1762(5) 0.0372(6) 0.4461(3) 0.0338(10) Uani 0.620(2) 1 d P A 1
H34 H 0.2486 0.0389 0.4565 0.041 Uiso 0.620(2) 1 calc PR A 1
C34A C 0.1932(5) 0.0255(10) 0.4383(5) 0.0338(10) Uani 0.380(2) 1 d PG A 2
H34A H 0.2637 0.0138 0.4392 0.041 Uiso 0.380(2) 1 calc PR A 2
C33A C 0.1200(9) -0.0208(12) 0.3977(5) 0.0445(10) Uani 0.380(2) 1 d PG A 2
H33A H 0.1404 -0.0641 0.3709 0.053 Uiso 0.380(2) 1 calc PR A 2
C32A C 0.0168(7) -0.0036(9) 0.3963(4) 0.0422(13) Uani 0.380(2) 1 d PG A 2
H32A H -0.0333 -0.0352 0.3686 0.051 Uiso 0.380(2) 1 calc PR A 2
C31A C -0.0131(4) 0.0599(6) 0.4355(3) 0.0346(10) Uani 0.380(2) 1 d PG A 2
H31A H -0.0836 0.0716 0.4346 0.041 Uiso 0.380(2) 1 calc PR A 2
C30A C 0.0601(5) 0.1062(4) 0.4761(2) 0.0267(8) Uani 0.380(2) 1 d PG A 2
H30A H 0.0397 0.1495 0.5029 0.032 Uiso 0.380(2) 1 calc PR A 2
C29A C 0.1633(5) 0.0890(6) 0.4775(3) 0.0230(8) Uani 0.380(2) 1 d PG A 2
C35 C 0.4706(4) 0.6128(3) 0.6528(2) 0.0233(8) Uani 0.679(2) 1 d P A 1
H35 H 0.4278 0.6505 0.6243 0.028 Uiso 0.679(2) 1 calc PR A 1
C36 C 0.5096(6) 0.6581(4) 0.7042(2) 0.0300(6) Uani 0.679(2) 1 d P A 1
H36 H 0.4935 0.7264 0.7104 0.036 Uiso 0.679(2) 1 calc PR A 1
C37 C 0.5714(5) 0.6043(4) 0.7461(2) 0.0306(7) Uani 0.679(2) 1 d P A 1
H37 H 0.5975 0.6355 0.7811 0.037 Uiso 0.679(2) 1 calc PR A 1
C38 C 0.5956(3) 0.5039(3) 0.73715(16) 0.0263(7) Uani 0.679(2) 1 d P A 1
H38 H 0.6378 0.4662 0.7658 0.032 Uiso 0.679(2) 1 calc PR A 1
C39 C 0.5563(3) 0.4602(3) 0.68511(15) 0.0211(6) Uani 0.679(2) 1 d P A 1
H39 H 0.5731 0.3922 0.6786 0.025 Uiso 0.679(2) 1 calc PR A 1
C40 C 0.4935(3) 0.5134(3) 0.64283(15) 0.0184(6) Uani 0.679(2) 1 d P A 1
C40A C 0.4732(5) 0.5526(5) 0.6311(2) 0.0184(6) Uani 0.321(2) 1 d PG A 2
C35A C 0.4618(8) 0.6450(5) 0.6560(4) 0.0233(8) Uani 0.321(2) 1 d PG A 2
H35A H 0.4202 0.6958 0.6356 0.028 Uiso 0.321(2) 1 calc PR A 2
C36A C 0.5113(12) 0.6630(6) 0.7108(5) 0.0300(6) Uani 0.321(2) 1 d PG A 2
H36A H 0.5035 0.7262 0.7279 0.036 Uiso 0.321(2) 1 calc PR A 2
C37A C 0.5722(10) 0.5887(8) 0.7407(3) 0.0306(7) Uani 0.321(2) 1 d PG A 2
H37A H 0.6060 0.6011 0.7782 0.037 Uiso 0.321(2) 1 calc PR A 2
C39A C 0.5836(5) 0.4963(6) 0.7158(3) 0.0211(6) Uani 0.321(2) 1 d PG A 2
H39A H 0.6252 0.4456 0.7362 0.025 Uiso 0.321(2) 1 calc PR A 2
C38A C 0.5341(5) 0.4783(4) 0.6610(3) 0.0263(7) Uani 0.321(2) 1 d PG A 2
H38A H 0.5419 0.4151 0.6440 0.032 Uiso 0.321(2) 1 calc PR A 2
C41 C 0.4511(2) 0.4615(2) 0.58969(14) 0.0196(6) Uani 0.679(2) 1 d P A 1
H41 H 0.4879 0.3986 0.5827 0.024 Uiso 0.679(2) 1 calc PR A 1
C41A C 0.4173(5) 0.5367(5) 0.5727(3) 0.0196(6) Uani 0.321(2) 1 d P A 2
H41A H 0.3990 0.5999 0.5506 0.024 Uiso 0.321(2) 1 calc PR A 2
C42 C 0.4017(2) 0.5116(2) 0.54169(14) 0.0182(5) Uani 0.679(2) 1 d P A 1
H42 H 0.4065 0.5867 0.5424 0.022 Uiso 0.679(2) 1 calc PR A 1
C42A C 0.4167(5) 0.4531(5) 0.5418(3) 0.0182(5) Uani 0.321(2) 1 d P A 2
H42A H 0.4737 0.4038 0.5528 0.022 Uiso 0.321(2) 1 calc PR A 2
C43 C 0.37306(17) 0.46329(17) 0.48447(10) 0.0222(4) Uani 1 1 d . . .
C44 C 0.3904(2) 0.3555(3) 0.47977(14) 0.0201(6) Uani 0.679(2) 1 d P A 1
H44 H 0.4496 0.3253 0.5062 0.024 Uiso 0.679(2) 1 calc PR A 1
C44A C 0.3674(5) 0.3632(6) 0.4482(3) 0.0201(6) Uani 0.321(2) 1 d P A 2
H44A H 0.3597 0.3718 0.4068 0.024 Uiso 0.321(2) 1 calc PR A 2
C45 C 0.3611(2) 0.3109(3) 0.42895(14) 0.0211(6) Uani 0.679(2) 1 d P A 1
H45 H 0.3440 0.3588 0.3968 0.025 Uiso 0.679(2) 1 calc PR A 1
C45A C 0.4033(5) 0.2702(5) 0.4704(3) 0.0211(6) Uani 0.321(2) 1 d P A 2
H45A H 0.4542 0.2740 0.5064 0.025 Uiso 0.321(2) 1 calc PR A 2
C46 C 0.3900(3) 0.2083(3) 0.41357(16) 0.0234(7) Uani 0.679(2) 1 d P A 1
C46A C 0.4152(6) 0.1825(5) 0.4353(3) 0.0234(7) Uani 0.321(2) 1 d PG A 2
C47A C 0.4799(6) 0.1048(6) 0.4581(3) 0.0327(8) Uani 0.321(2) 1 d PG A 2
H47A H 0.5158 0.1089 0.4957 0.039 Uiso 0.321(2) 1 calc PR A 2
C48A C 0.4920(9) 0.0210(6) 0.4257(5) 0.0387(10) Uani 0.321(2) 1 d PG A 2
H48A H 0.5363 -0.0321 0.4413 0.046 Uiso 0.321(2) 1 calc PR A 2
C49A C 0.4395(14) 0.0150(8) 0.3706(5) 0.0366(8) Uani 0.321(2) 1 d PG A 2
H49A H 0.4478 -0.0422 0.3486 0.044 Uiso 0.321(2) 1 calc PR A 2
C50A C 0.3747(14) 0.0928(10) 0.3478(4) 0.0373(11) Uani 0.321(2) 1 d PG A 2
H50A H 0.3388 0.0887 0.3102 0.045 Uiso 0.321(2) 1 calc PR A 2
C51A C 0.3626(9) 0.1765(7) 0.3801(4) 0.0325(9) Uani 0.321(2) 1 d PG A 2
H51A H 0.3183 0.2297 0.3646 0.039 Uiso 0.321(2) 1 calc PR A 2
C47 C 0.4652(3) 0.1524(4) 0.44722(19) 0.0327(8) Uani 0.679(2) 1 d P A 1
H47 H 0.4985 0.1785 0.4824 0.039 Uiso 0.679(2) 1 calc PR A 1
C48 C 0.4924(4) 0.0583(3) 0.4300(2) 0.0387(10) Uani 0.679(2) 1 d P A 1
H48 H 0.5443 0.0207 0.4536 0.046 Uiso 0.679(2) 1 calc PR A 1
C49 C 0.4452(7) 0.0185(5) 0.3789(3) 0.0366(8) Uani 0.679(2) 1 d P A 1
H49 H 0.4650 -0.0453 0.3670 0.044 Uiso 0.679(2) 1 calc PR A 1
C50 C 0.3686(7) 0.0734(4) 0.3457(2) 0.0373(11) Uani 0.679(2) 1 d P A 1
H50 H 0.3338 0.0464 0.3111 0.045 Uiso 0.679(2) 1 calc PR A 1
C51 C 0.3424(4) 0.1682(4) 0.36281(19) 0.0325(9) Uani 0.679(2) 1 d P A 1
H51 H 0.2909 0.2061 0.3391 0.039 Uiso 0.679(2) 1 calc PR A 1
O1 O 0.0312(2) 0.3714(2) 0.54693(12) 0.0323(6) Uani 0.790(2) 1 d PU A 1
O1A O 0.0186(9) 0.3318(9) 0.5376(5) 0.0323(6) Uani 0.210(2) 1 d PDU A 2
O2 O 0.4124(9) 0.2156(6) 0.6134(4) 0.0315(13) Uani 0.620(2) 1 d P A 1
O2A O 0.4106(17) 0.1937(12) 0.6028(8) 0.0315(13) Uani 0.380(2) 1 d P A 2
O3 O 0.3340(5) 0.5196(5) 0.44508(17) 0.0227(8) Uani 0.679(2) 1 d P A 1
O3A O 0.3429(13) 0.5337(12) 0.4587(5) 0.0227(8) Uani 0.321(2) 1 d P A 2
Pd1 Pd 0.285504(13) 0.444039(13) 0.584365(7) 0.01979(4) Uani 1 1 d . . .
Pd2 Pd 0.235177(13) 0.290234(13) 0.479081(7) 0.02002(4) Uani 1 1 d . . .
C52 C -0.23918(18) 0.32410(18) 0.63480(10) 0.0252(5) Uani 1 1 d . . .
H52 H -0.2756 0.3886 0.6227 0.030 Uiso 1 1 calc R . .
Cl1 Cl -0.12995(5) 0.31849(5) 0.60509(3) 0.03157(13) Uani 1 1 d . . .
Cl2 Cl -0.20356(5) 0.32528(5) 0.70840(3) 0.03427(14) Uani 1 1 d . . .
Cl3 Cl -0.32365(6) 0.22393(6) 0.61245(4) 0.04492(18) Uani 1 1 d . . .

loop_
_atom_site_aniso_label
_atom_site_aniso_U_11
_atom_site_aniso_U_22
_atom_site_aniso_U_33
_atom_site_aniso_U_23
_atom_site_aniso_U_13
_atom_site_aniso_U_12
C1 0.0284(17) 0.060(3) 0.0173(18) -0.0067(17) 0.0021(14) 0.0165(17)
C2 0.042(3) 0.069(3) 0.0314(17) -0.020(2) -0.0009(18) 0.014(2)
C3 0.048(2) 0.053(2) 0.038(3) -0.017(2) 0.0037(19) 0.0044(18)
C4 0.0429(19) 0.046(2) 0.029(2) -0.0089(17) 0.0059(18) 0.0000(17)
C5 0.033(2) 0.039(2) 0.0262(14) -0.0005(16) 0.0040(13) 0.0069(17)
C6 0.0231(14) 0.0367(15) 0.022(2) 0.0003(15) 0.0009(14) 0.0117(11)
C6A 0.0231(14) 0.0367(15) 0.022(2) 0.0003(15) 0.0009(14) 0.0117(11)
C5A 0.033(2) 0.039(2) 0.0262(14) -0.0005(16) 0.0040(13) 0.0069(17)
C4A 0.0429(19) 0.046(2) 0.029(2) -0.0089(17) 0.0059(18) 0.0000(17)
C3A 0.048(2) 0.053(2) 0.038(3) -0.017(2) 0.0037(19) 0.0044(18)
C2A 0.042(3) 0.069(3) 0.0314(17) -0.020(2) -0.0009(18) 0.014(2)
C1A 0.0284(17) 0.060(3) 0.0173(18) -0.0067(17) 0.0021(14) 0.0165(17)
C7 0.0246(15) 0.0479(18) 0.0191(14) 0.0065(14) 0.0049(11) 0.0187(14)
C7A 0.0246(15) 0.0479(18) 0.0191(14) 0.0065(14) 0.0049(11) 0.0187(14)
C8 0.0246(14) 0.0400(17) 0.0163(13) 0.0053(13) 0.0050(11) 0.0163(13)
C8A 0.0246(14) 0.0400(17) 0.0163(13) 0.0053(13) 0.0050(11) 0.0163(13)
C9 0.015(2) 0.030(3) 0.020(2) 0.0082(16) 0.0038(13) 0.0096(18)
C9A 0.015(2) 0.030(3) 0.020(2) 0.0082(16) 0.0038(13) 0.0096(18)
C10 0.0203(14) 0.0182(14) 0.0232(14) -0.0008(12) 0.0052(11) 0.0039(11)
C10A 0.0203(14) 0.0182(14) 0.0232(14) -0.0008(12) 0.0052(11) 0.0039(11)
C11 0.0207(13) 0.0166(11) 0.0203(12) 0.0037(10) 0.0044(10) 0.0059(9)
C11A 0.0207(13) 0.0166(11) 0.0203(12) 0.0037(10) 0.0044(10) 0.0059(9)
C12 0.0199(15) 0.0179(14) 0.0198(12) 0.0046(11) 0.0060(10) 0.0024(11)
C12A 0.0199(15) 0.0179(14) 0.0198(12) 0.0046(11) 0.0060(10) 0.0024(11)
C17A 0.0230(14) 0.0264(19) 0.0240(15) 0.0003(14) 0.0063(12) -0.0038(13)
C16A 0.0261(18) 0.0348(14) 0.0286(18) -0.0055(12) 0.0066(12) -0.0027(13)
C15A 0.028(2) 0.037(2) 0.0228(14) -0.0029(12) 0.0058(13) 0.0001(14)
C14A 0.0352(15) 0.0289(16) 0.0169(16) 0.0007(13) 0.0094(14) 0.0026(13)
C13A 0.0303(15) 0.0206(11) 0.0185(16) 0.0047(12) 0.0086(12) 0.0004(11)
C13 0.0303(15) 0.0206(11) 0.0185(16) 0.0047(12) 0.0086(12) 0.0004(11)
C14 0.0352(15) 0.0289(16) 0.0169(16) 0.0007(13) 0.0094(14) 0.0026(13)
C15 0.028(2) 0.037(2) 0.0228(14) -0.0029(12) 0.0058(13) 0.0001(14)
C16 0.0261(18) 0.0348(14) 0.0286(18) -0.0055(12) 0.0066(12) -0.0027(13)
C17 0.0230(14) 0.0264(19) 0.0240(15) 0.0003(14) 0.0063(12) -0.0038(13)
C18 0.0236(17) 0.035(2) 0.017(3) 0.001(2) -0.0017(18) 0.0020(15)
C19 0.035(3) 0.0430(16) 0.022(2) -0.0017(15) 0.007(2) 0.006(2)
C20 0.037(4) 0.056(3) 0.031(3) 0.003(2) 0.009(3) 0.017(3)
C21 0.0306(17) 0.069(5) 0.025(4) 0.006(3) 0.010(2) 0.013(2)
C22 0.019(3) 0.059(3) 0.021(2) 0.0118(19) 0.0032(17) -0.002(2)
C23 0.022(3) 0.0338(14) 0.0166(15) 0.0053(12) 0.005(2) -0.002(2)
C23A 0.022(3) 0.0338(14) 0.0166(15) 0.0053(12) 0.005(2) -0.002(2)
C18A 0.0236(17) 0.035(2) 0.017(3) 0.001(2) -0.0017(18) 0.0020(15)
C19A 0.035(3) 0.0430(16) 0.022(2) -0.0017(15) 0.007(2) 0.006(2)
C20A 0.037(4) 0.056(3) 0.031(3) 0.003(2) 0.009(3) 0.017(3)
C21A 0.0306(17) 0.069(5) 0.025(4) 0.006(3) 0.010(2) 0.013(2)
C22A 0.019(3) 0.059(3) 0.021(2) 0.0118(19) 0.0032(17) -0.002(2)
C24 0.0256(15) 0.0331(16) 0.0160(14) 0.0109(13) 0.0035(12) 0.0021(14)
C24A 0.0256(15) 0.0331(16) 0.0160(14) 0.0109(13) 0.0035(12) 0.0021(14)
C25 0.0208(14) 0.0304(16) 0.0176(15) 0.0088(13) 0.0047(11) -0.0017(13)
C25A 0.0208(14) 0.0304(16) 0.0176(15) 0.0088(13) 0.0047(11) -0.0017(13)
C26 0.017(5) 0.030(2) 0.021(4) 0.013(3) 0.001(4) 0.003(4)
C26A 0.017(5) 0.030(2) 0.021(4) 0.013(3) 0.001(4) 0.003(4)
C27 0.0267(19) 0.0261(18) 0.0194(17) 0.0082(14) 0.0059(13) 0.0035(13)
C27A 0.0267(19) 0.0261(18) 0.0194(17) 0.0082(14) 0.0059(13) 0.0035(13)
C28 0.0309(17) 0.0246(15) 0.0201(15) 0.0081(12) 0.0083(13) 0.0018(13)
C28A 0.0309(17) 0.0246(15) 0.0201(15) 0.0081(12) 0.0083(13) 0.0018(13)
C29 0.026(2) 0.0238(14) 0.0189(13) 0.0080(11) 0.004(2) 0.002(2)
C30 0.025(2) 0.0287(17) 0.025(2) 0.0073(16) 0.0011(16) -0.0032(18)
C31 0.033(2) 0.042(3) 0.023(3) 0.0060(19) -0.008(2) -0.0110(19)
C32 0.050(3) 0.044(4) 0.031(3) -0.006(2) 0.003(2) 0.002(2)
C33 0.054(3) 0.0415(16) 0.035(2) -0.0060(16) 0.0001(19) 0.0045(18)
C34 0.033(2) 0.038(2) 0.030(3) 0.0044(18) 0.0074(18) 0.0049(19)
C34A 0.033(2) 0.038(2) 0.030(3) 0.0044(18) 0.0074(18) 0.0049(19)
C33A 0.054(3) 0.0415(16) 0.035(2) -0.0060(16) 0.0001(19) 0.0045(18)
C32A 0.050(3) 0.044(4) 0.031(3) -0.006(2) 0.003(2) 0.002(2)
C31A 0.033(2) 0.042(3) 0.023(3) 0.0060(19) -0.008(2) -0.0110(19)
C30A 0.025(2) 0.0287(17) 0.025(2) 0.0073(16) 0.0011(16) -0.0032(18)
C29A 0.026(2) 0.0238(14) 0.0189(13) 0.0080(11) 0.004(2) 0.002(2)
C35 0.0257(15) 0.020(2) 0.0243(14) 0.0013(19) 0.0045(11) 0.0008(18)
C36 0.0364(14) 0.0264(13) 0.0274(18) -0.0043(11) 0.0069(14) -0.0049(11)
C37 0.0346(14) 0.032(2) 0.0229(14) -0.0037(12) 0.0000(12) -0.0107(15)
C38 0.0272(17) 0.0326(17) 0.0154(17) -0.0013(14) -0.0052(14) -0.0050(14)
C39 0.0156(15) 0.0285(16) 0.0174(17) -0.0007(13) -0.0008(13) 0.0005(12)
C40 0.0170(15) 0.0220(18) 0.0156(15) 0.0051(12) 0.0018(12) 0.0008(13)
C40A 0.0170(15) 0.0220(18) 0.0156(15) 0.0051(12) 0.0018(12) 0.0008(13)
C35A 0.0257(15) 0.020(2) 0.0243(14) 0.0013(19) 0.0045(11) 0.0008(18)
C36A 0.0364(14) 0.0264(13) 0.0274(18) -0.0043(11) 0.0069(14) -0.0049(11)
C37A 0.0346(14) 0.032(2) 0.0229(14) -0.0037(12) 0.0000(12) -0.0107(15)
C39A 0.0156(15) 0.0285(16) 0.0174(17) -0.0007(13) -0.0008(13) 0.0005(12)
C38A 0.0272(17) 0.0326(17) 0.0154(17) -0.0013(14) -0.0052(14) -0.0050(14)
C41 0.0144(13) 0.0222(13) 0.0233(15) 0.0007(11) 0.0060(11) 0.0020(10)
C41A 0.0144(13) 0.0222(13) 0.0233(15) 0.0007(11) 0.0060(11) 0.0020(10)
C42 0.0177(13) 0.0172(13) 0.0203(13) -0.0010(13) 0.0048(11) 0.0023(12)
C42A 0.0177(13) 0.0172(13) 0.0203(13) -0.0010(13) 0.0048(11) 0.0023(12)
C43 0.0155(10) 0.0291(11) 0.0232(11) 0.0050(9) 0.0066(8) -0.0012(8)
C44 0.0166(14) 0.0255(13) 0.0181(14) 0.0020(14) 0.0030(12) -0.0002(11)
C44A 0.0166(14) 0.0255(13) 0.0181(14) 0.0020(14) 0.0030(12) -0.0002(11)
C45 0.0192(14) 0.0248(14) 0.0200(14) 0.0035(12) 0.0056(11) 0.0000(11)
C45A 0.0192(14) 0.0248(14) 0.0200(14) 0.0035(12) 0.0056(11) 0.0000(11)
C46 0.0256(19) 0.0245(17) 0.022(2) -0.0001(14) 0.0091(15) -0.0020(14)
C46A 0.0256(19) 0.0245(17) 0.022(2) -0.0001(14) 0.0091(15) -0.0020(14)
C47A 0.032(2) 0.035(2) 0.031(2) -0.0054(18) 0.0053(16) 0.005(2)
C48A 0.0359(17) 0.032(3) 0.048(2) -0.001(3) 0.0087(15) 0.008(2)
C49A 0.0472(19) 0.0284(13) 0.039(2) -0.0017(14) 0.0209(19) 0.0015(13)
C50A 0.065(2) 0.022(3) 0.0262(14) -0.0035(14) 0.0109(14) -0.005(2)
C51A 0.047(3) 0.0254(15) 0.024(3) -0.0046(18) 0.004(2) -0.0036(16)
C47 0.032(2) 0.035(2) 0.031(2) -0.0054(18) 0.0053(16) 0.005(2)
C48 0.0359(17) 0.032(3) 0.048(2) -0.001(3) 0.0087(15) 0.008(2)
C49 0.0472(19) 0.0284(13) 0.039(2) -0.0017(14) 0.0209(19) 0.0015(13)
C50 0.065(2) 0.022(3) 0.0262(14) -0.0035(14) 0.0109(14) -0.005(2)
C51 0.047(3) 0.0254(15) 0.024(3) -0.0046(18) 0.004(2) -0.0036(16)
O1 0.0210(11) 0.0507(17) 0.0264(12) 0.0078(12) 0.0073(9) 0.0067(12)
O1A 0.0210(11) 0.0507(17) 0.0264(12) 0.0078(12) 0.0073(9) 0.0067(12)
O2 0.0275(11) 0.029(4) 0.033(4) 0.005(2) -0.005(3) 0.005(3)
O2A 0.0275(11) 0.029(4) 0.033(4) 0.005(2) -0.005(3) 0.005(3)
O3 0.0224(16) 0.030(2) 0.015(2) 0.0037(17) 0.001(2) -0.0020(13)
O3A 0.0224(16) 0.030(2) 0.015(2) 0.0037(17) 0.001(2) -0.0020(13)
Pd1 0.02052(8) 0.02123(8) 0.01785(8) 0.00143(6) 0.00434(6) 0.00347(6)
Pd2 0.02323(9) 0.02238(8) 0.01454(8) 0.00018(6) 0.00392(6) 0.00294(6)
C52 0.0240(11) 0.0267(11) 0.0256(12) 0.0046(9) 0.0070(9) -0.0004(9)
Cl1 0.0267(3) 0.0402(3) 0.0298(3) 0.0031(3) 0.0103(2) 0.0000(2)
Cl2 0.0397(3) 0.0395(3) 0.0242(3) 0.0073(3) 0.0078(3) 0.0082(3)
Cl3 0.0418(4) 0.0442(4) 0.0513(4) -0.0095(3) 0.0152(3) -0.0171(3)

loop_
_atom_type_symbol
_atom_type_description
_atom_type_scat_dispersion_real
_atom_type_scat_dispersion_imag
_atom_type_scat_source
C C 0.0033 0.0016 'International Tables Vol C Tables 4.2.6.8 and 6.1.1.4'
H H 0.0000 0.0000 'International Tables Vol C Tables 4.2.6.8 and 6.1.1.4'
Cl Cl 0.1484 0.1585 'International Tables Vol C Tables 4.2.6.8 and 6.1.1.4'
O O 0.0106 0.0060 'International Tables Vol C Tables 4.2.6.8 and 6.1.1.4'
Pd Pd -0.9988 1.0072 'International Tables Vol C Tables 4.2.6.8 and 6.1.1.4'

loop_
_exptl_crystal_face_index_h
_exptl_crystal_face_index_k
_exptl_crystal_face_index_l
_exptl_crystal_face_perp_dist
_exptl_oxdiff_crystal_face_indexfrac_h
_exptl_oxdiff_crystal_face_indexfrac_k
_exptl_oxdiff_crystal_face_indexfrac_l
_exptl_oxdiff_crystal_face_x
_exptl_oxdiff_crystal_face_y
_exptl_oxdiff_crystal_face_z
-1 0 0 0.0672 -1.0002 0.0009 0.0001 0.0524 0.0126 0.0054
1 0 0 0.0672 1.0002 -0.0009 -0.0001 -0.0524 -0.0126 -0.0054
0 1 -1 0.0509 0.0003 0.9997 -0.9995 0.0032 -0.0134 0.0595
0 -1 1 0.0509 -0.0003 -0.9997 0.9995 -0.0032 0.0134 -0.0595
0 0 -1 0.0473 -0.0002 -0.0003 -0.9996 0.0115 -0.0261 0.0083
0 -1 -1 0.0452 -0.0006 -1.0003 -0.9997 0.0198 -0.0387 -0.0430
0 1 3 0.0640 0.0009 1.0010 2.9989 -0.0428 0.0909 0.0264
3 1 1 0.0644 3.0012 0.9978 0.9994 -0.1770 0.0008 0.0267
-1 0 1 0.0608 -1.0001 0.0012 0.9997 0.0409 0.0387 -0.0029
1 0 -1 0.0604 1.0001 -0.0012 -0.9997 -0.0409 -0.0387 0.0029

loop_
_geom_angle_atom_site_label_1
_geom_angle_atom_site_label_2
_geom_angle_atom_site_label_3
_geom_angle
C2 C1 H1 120.2
C2 C1 C6 119.6(4)
C6 C1 H1 120.2
C1 C2 H2 119.9
C3 C2 C1 120.2(4)
C3 C2 H2 119.9
C2 C3 H3 119.7
C2 C3 C4 120.6(4)
C4 C3 H3 119.7
C3 C4 H4 120.1
C5 C4 C3 119.8(4)
C5 C4 H4 120.1
C4 C5 H5 119.8
C4 C5 C6 120.4(4)
C6 C5 H5 119.8
C1 C6 C5 119.4(4)
C1 C6 C7 118.1(3)
C5 C6 C7 122.5(3)
C5A C6A C1A 120.0
C5A C6A C7A 123.9(11)
C1A C6A C7A 116.0(11)
C6A C5A H5A 120.0
C4A C5A C6A 120.0
C4A C5A H5A 120.0
C5A C4A H4A 120.0
C5A C4A C3A 120.0
C3A C4A H4A 120.0
C4A C3A H3A 120.0
C2A C3A C4A 120.0
C2A C3A H3A 120.0
C3A C2A H2A 120.0
C3A C2A C1A 120.0
C1A C2A H2A 120.0
C6A C1A H1A 120.0
C2A C1A C6A 120.0
C2A C1A H1A 120.0
C6 C7 H7 115.6
C6 C7 Pd1 104.9(2)
C8 C7 C6 124.4(3)
C8 C7 H7 115.6
C8 C7 Pd1 70.45(17)
Pd1 C7 H7 115.6
C6A C7A H7A 112.8
C6A C7A Pd1 108.0(9)
C8A C7A C6A 129.0(12)
C8A C7A H7A 112.8
C8A C7A Pd1 73.5(7)
Pd1 C7A H7A 112.8
C7 C8 H8 116.7
C7 C8 C9 120.4(4)
C7 C8 Pd1 74.85(18)
C9 C8 H8 116.7
C9 C8 Pd1 102.6(3)
Pd1 C8 H8 116.7
C7A C8A H8A 113.8
C7A C8A C9A 129.6(15)
C7A C8A Pd1 71.7(7)
C9A C8A H8A 113.8
C9A C8A Pd1 102.6(14)
Pd1 C8A H8A 113.8
C8 C9 C10 119.7(3)
O1 C9 C8 123.9(6)
O1 C9 C10 116.4(5)
C10A C9A C8A 107.3(17)
O1A C9A C8A 123(3)
O1A C9A C10A 130(3)
C9 C10 H10 117.0
C9 C10 Pd2 98.6(3)
C11 C10 C9 122.8(3)
C11 C10 H10 117.0
C11 C10 Pd2 72.67(16)
Pd2 C10 H10 117.0
C9A C10A H10A 116.6
C9A C10A Pd2 103.5(14)
C11A C10A C9A 119.5(16)
C11A C10A H10A 116.6
C11A C10A Pd2 75.9(6)
Pd2 C10A H10A 116.6
C10 C11 H11 114.1
C10 C11 C12 123.9(3)
C10 C11 Pd2 70.93(16)
C12 C11 H11 114.1
C12 C11 Pd2 112.15(18)
Pd2 C11 H11 114.1
C10A C11A H11A 113.2
C10A C11A C12A 130.6(10)
C10A C11A Pd2 69.4(6)
C12A C11A H11A 113.2
C12A C11A Pd2 106.2(7)
Pd2 C11A H11A 113.2
C13 C12 C11 120.2(3)
C13 C12 C17 118.0(3)
C17 C12 C11 121.9(3)
C17A C12A C11A 116.0(8)
C17A C12A C13A 120.0
C13A C12A C11A 124.0(8)
C12A C17A H17A 120.0
C16A C17A C12A 120.0
C16A C17A H17A 120.0
C17A C16A H16A 120.0
C15A C16A C17A 120.0
C15A C16A H16A 120.0
C16A C15A H15A 120.0
C16A C15A C14A 120.0
C14A C15A H15A 120.0
C15A C14A H14A 120.0
C13A C14A C15A 120.0
C13A C14A H14A 120.0
C12A C13A H13A 120.0
C14A C13A C12A 120.0
C14A C13A H13A 120.0
C12 C13 H13 119.5
C14 C13 C12 121.1(3)
C14 C13 H13 119.5
C13 C14 H14 119.9
C15 C14 C13 120.2(3)
C15 C14 H14 119.9
C14 C15 H15 120.3
C14 C15 C16 119.5(3)
C16 C15 H15 120.3
C15 C16 H16 119.9
C15 C16 C17 120.2(3)
C17 C16 H16 119.9
C12 C17 H17 119.5
C16 C17 C12 121.0(3)
C16 C17 H17 119.5
C19 C18 H18 120.2
C19 C18 C23 119.6(4)
C23 C18 H18 120.2
C18 C19 H19 119.4
C20 C19 C18 121.2(5)
C20 C19 H19 119.4
C19 C20 H20 120.5
C21 C20 C19 118.9(5)
C21 C20 H20 120.5
C20 C21 H21 119.7
C22 C21 C20 120.6(5)
C22 C21 H21 119.7
C21 C22 H22 119.2
C21 C22 C23 121.6(5)
C23 C22 H22 119.2
C18 C23 C24 118.8(4)
C22 C23 C18 118.2(4)
C22 C23 C24 123.0(5)
C18A C23A C22A 120.0
C18A C23A C24A 119.5(6)
C22A C23A C24A 120.3(6)
C23A C18A H18A 120.0
C23A C18A C19A 120.0
C19A C18A H18A 120.0
C18A C19A H19A 120.0
C20A C19A C18A 120.0
C20A C19A H19A 120.0
C19A C20A H20A 120.0
C21A C20A C19A 120.0
C21A C20A H20A 120.0
C20A C21A H21A 120.0
C20A C21A C22A 120.0
C22A C21A H21A 120.0
C23A C22A H22A 120.0
C21A C22A C23A 120.0
C21A C22A H22A 120.0
C23 C24 H24 114.5
C23 C24 Pd1 105.1(3)
C25 C24 C23 127.0(4)
C25 C24 H24 114.5
C25 C24 Pd1 71.3(2)
Pd1 C24 H24 114.5
C23A C24A H24A 113.4
C23A C24A Pd1 112.0(5)
C25A C24A C23A 125.3(6)
C25A C24A H24A 113.4
C25A C24A Pd1 72.4(3)
Pd1 C24A H24A 113.4
C24 C25 H25 117.1
C24 C25 C26 120.3(6)
C24 C25 Pd1 73.6(2)
C26 C25 H25 117.1
C26 C25 Pd1 101.7(8)
Pd1 C25 H25 117.1
C24A C25A H25A 115.2
C24A C25A C26A 127.6(10)
C24A C25A Pd1 71.6(3)
C26A C25A H25A 115.2
C26A C25A Pd1 99.0(13)
Pd1 C25A H25A 115.2
C25 C26 C27 121.5(8)
O2 C26 C25 122.7(13)
O2 C26 C27 115.8(15)
C25A C26A C27A 112.9(19)
O2A C26A C25A 123(2)
O2A C26A C27A 124(3)
C26 C27 H27 116.1
C26 C27 Pd2 102.2(8)
C28 C27 C26 123.8(7)
C28 C27 H27 116.1
C28 C27 Pd2 71.8(2)
Pd2 C27 H27 116.1
C26A C27A H27A 117.3
C26A C27A Pd2 108.4(14)
C28A C27A C26A 116.4(15)
C28A C27A H27A 117.3
C28A C27A Pd2 71.3(4)
Pd2 C27A H27A 117.3
C27 C28 H28 114.9
C27 C28 C29 125.2(4)
C27 C28 Pd2 72.0(2)
C29 C28 H28 114.9
C29 C28 Pd2 105.5(3)
Pd2 C28 H28 114.9
C27A C28A H28A 115.6
C27A C28A C29A 126.8(6)
C27A C28A Pd2 73.9(4)
C29A C28A H28A 115.6
C29A C28A Pd2 96.6(4)
Pd2 C28A H28A 115.6
C30 C29 C28 120.9(5)
C30 C29 C34 116.7(4)
C34 C29 C28 122.3(5)
C29 C30 H30 119.4
C29 C30 C31 121.1(4)
C31 C30 H30 119.4
C30 C31 H31 120.1
C30 C31 C32 119.7(5)
C32 C31 H31 120.1
C31 C32 H32 120.1
C33 C32 C31 119.8(5)
C33 C32 H32 120.1
C32 C33 H33 120.1
C34 C33 C32 119.8(5)
C34 C33 H33 120.1
C29 C34 H34 118.6
C33 C34 C29 122.8(5)
C33 C34 H34 118.6
C33A C34A H34A 120.0
C33A C34A C29A 120.0
C29A C34A H34A 120.0
C34A C33A H33A 120.0
C32A C33A C34A 120.0
C32A C33A H33A 120.0
C33A C32A H32A 120.0
C31A C32A C33A 120.0
C31A C32A H32A 120.0
C32A C31A H31A 120.0
C32A C31A C30A 120.0
C30A C31A H31A 120.0
C31A C30A H30A 120.0
C29A C30A C31A 120.0
C29A C30A H30A 120.0
C34A C29A C28A 116.4(6)
C30A C29A C28A 123.6(6)
C30A C29A C34A 120.0
C36 C35 H35 119.6
C40 C35 H35 119.6
C40 C35 C36 120.8(3)
C35 C36 H36 119.9
C37 C36 C35 120.3(4)
C37 C36 H36 119.9
C36 C37 H37 119.9
C36 C37 C38 120.1(4)
C38 C37 H37 119.9
C37 C38 H38 120.7
C37 C38 C39 118.7(4)
C39 C38 H38 120.7
C38 C39 H39 119.1
C40 C39 C38 121.7(3)
C40 C39 H39 119.1
C35 C40 C39 118.4(3)
C35 C40 C41 122.5(3)
C39 C40 C41 119.0(3)
C35A C40A C38A 120.0
C35A C40A C41A 117.8(6)
C38A C40A C41A 122.2(6)
C40A C35A H35A 120.0
C36A C35A C40A 120.0
C36A C35A H35A 120.0
C35A C36A H36A 120.0
C35A C36A C37A 120.0
C37A C36A H36A 120.0
C36A C37A H37A 120.0
C36A C37A C39A 120.0
C39A C37A H37A 120.0
C37A C39A H39A 120.0
C37A C39A C38A 120.0
C38A C39A H39A 120.0
C40A C38A H38A 120.0
C39A C38A C40A 120.0
C39A C38A H38A 120.0
C40 C41 H41 115.0
C40 C41 Pd1 107.9(2)
C42 C41 C40 123.4(3)
C42 C41 H41 115.0
C42 C41 Pd1 72.33(18)
Pd1 C41 H41 115.0
C40A C41A H41A 114.8
C40A C41A Pd1 102.6(4)
C42A C41A C40A 127.0(6)
C42A C41A H41A 114.8
C42A C41A Pd1 72.2(4)
Pd1 C41A H41A 114.8
C41 C42 H42 116.3
C41 C42 C43 124.3(3)
C41 C42 Pd1 70.94(18)
C43 C42 H42 116.3
C43 C42 Pd1 100.78(18)
Pd1 C42 H42 116.3
C41A C42A H42A 118.2
C41A C42A C43 115.6(6)
C41A C42A Pd1 72.5(4)
C43 C42A H42A 118.2
C43 C42A Pd1 105.0(4)
Pd1 C42A H42A 118.2
C42 C43 C44A 147.3(3)
C42A C43 C42 31.5(3)
C42A C43 C44 86.7(3)
C42A C43 C44A 115.9(4)
C44 C43 C42 118.2(2)
C44 C43 C44A 29.1(3)
O3 C43 C42 116.5(3)
O3 C43 C42A 148.0(4)
O3 C43 C44 125.2(3)
O3 C43 C44A 96.1(4)
O3A C43 C42 99.0(5)
O3A C43 C42A 130.5(6)
O3A C43 C44 142.8(6)
O3A C43 C44A 113.6(6)
O3A C43 O3 17.6(6)
C43 C44 H44 117.5
C43 C44 Pd2 102.63(19)
C45 C44 C43 118.5(3)
C45 C44 H44 117.5
C45 C44 Pd2 74.0(2)
Pd2 C44 H44 117.5
C43 C44A H44A 116.8
C43 C44A Pd2 97.4(4)
C45A C44A C43 123.3(6)
C45A C44A H44A 116.8
C45A C44A Pd2 74.0(4)
Pd2 C44A H44A 116.8
C44 C45 H45 114.6
C44 C45 C46 126.0(3)
C44 C45 Pd2 71.05(19)
C46 C45 H45 114.6
C46 C45 Pd2 106.3(2)
Pd2 C45 H45 114.6
C44A C45A H45A 114.7
C44A C45A C46A 122.9(7)
C44A C45A Pd2 70.6(4)
C46A C45A H45A 114.7
C46A C45A Pd2 111.2(5)
Pd2 C45A H45A 114.7
C47 C46 C45 122.6(4)
C47 C46 C51 118.5(4)
C51 C46 C45 118.9(4)
C47A C46A C45A 119.0(6)
C47A C46A C51A 120.0
C51A C46A C45A 121.0(6)
C46A C47A H47A 120.0
C46A C47A C48A 120.0
C48A C47A H47A 120.0
C47A C48A H48A 120.0
C49A C48A C47A 120.0
C49A C48A H48A 120.0
C48A C49A H49A 120.0
C48A C49A C50A 120.0
C50A C49A H49A 120.0
C49A C50A H50A 120.0
C49A C50A C51A 120.0
C51A C50A H50A 120.0
C46A C51A H51A 120.0
C50A C51A C46A 120.0
C50A C51A H51A 120.0
C46 C47 H47 119.8
C46 C47 C48 120.5(4)
C48 C47 H47 119.8
C47 C48 H48 119.5
C49 C48 C47 121.0(4)
C49 C48 H48 119.5
C48 C49 H49 120.6
C50 C49 C48 118.7(4)
C50 C49 H49 120.6
C49 C50 H50 120.0
C49 C50 C51 120.1(4)
C51 C50 H50 120.0
C46 C51 C50 121.2(4)
C46 C51 H51 119.4
C50 C51 H51 119.4
C7A Pd1 C7 23.7(3)
C7A Pd1 C8A 34.8(5)
C7A Pd1 C24 132.3(3)
C8 Pd1 C7 34.70(11)
C8 Pd1 C7A 24.6(4)
C8 Pd1 C8A 23.0(3)
C8 Pd1 C24 128.52(13)
C8 Pd1 C25 110.18(13)
C8 Pd1 C25A 133.39(19)
C8A Pd1 C7 26.2(3)
C24 Pd1 C7 108.58(13)
C24 Pd1 C8A 106.0(3)
C24A Pd1 C7 89.45(18)
C24A Pd1 C7A 112.0(4)
C24A Pd1 C8 103.70(18)
C24A Pd1 C8A 81.7(3)
C24A Pd1 C24 25.07(18)
C24A Pd1 C25 29.96(19)
C24A Pd1 C25A 36.0(2)
C25 Pd1 C7 111.51(13)
C25 Pd1 C7A 129.0(4)
C25 Pd1 C8A 94.2(3)
C25 Pd1 C24 35.03(14)
C25 Pd1 C25A 23.92(18)
C25A Pd1 C7 125.42(19)
C25A Pd1 C7A 147.7(4)
C25A Pd1 C8A 114.8(3)
C25A Pd1 C24 21.43(18)
C41 Pd1 C7 135.90(13)
C41 Pd1 C7A 121.5(4)
C41 Pd1 C8 135.54(12)
C41 Pd1 C8A 156.1(3)
C41 Pd1 C24 95.73(13)
C41 Pd1 C24A 120.71(18)
C41 Pd1 C25 109.47(13)
C41 Pd1 C25A 89.08(18)
C41 Pd1 C41A 29.92(19)
C41 Pd1 C42 36.73(12)
C41 Pd1 C42A 30.8(2)
C41A Pd1 C7 106.9(2)
C41A Pd1 C7A 91.8(4)
C41A Pd1 C8 109.0(2)
C41A Pd1 C8A 126.6(3)
C41A Pd1 C24 118.4(2)
C41A Pd1 C24A 142.2(3)
C41A Pd1 C25 139.2(2)
C41A Pd1 C25A 117.4(2)
C41A Pd1 C42 21.2(2)
C42 Pd1 C7 109.50(12)
C42 Pd1 C7A 88.7(3)
C42 Pd1 C8 98.87(12)
C42 Pd1 C8A 120.7(3)
C42 Pd1 C24 132.45(13)
C42 Pd1 C24A 157.43(18)
C42 Pd1 C25 138.20(13)
C42 Pd1 C25A 123.49(18)
C42A Pd1 C7 128.5(2)
C42A Pd1 C7A 106.0(4)
C42A Pd1 C8 109.9(2)
C42A Pd1 C8A 132.9(3)
C42A Pd1 C24 120.1(2)
C42A Pd1 C24A 141.9(2)
C42A Pd1 C25 117.6(2)
C42A Pd1 C25A 105.9(2)
C42A Pd1 C41A 35.3(3)
C42A Pd1 C42 20.85(18)
C10 Pd2 C11 36.39(10)
C10 Pd2 C11A 22.2(3)
C10 Pd2 C27 119.14(13)
C10 Pd2 C27A 102.81(19)
C10 Pd2 C28 86.31(13)
C10 Pd2 C28A 115.3(2)
C10 Pd2 C44 132.71(12)
C10 Pd2 C44A 121.7(2)
C10 Pd2 C45 127.30(11)
C10 Pd2 C45A 156.35(19)
C10A Pd2 C10 17.7(3)
C10A Pd2 C11 32.9(3)
C10A Pd2 C11A 34.7(2)
C10A Pd2 C27 127.7(3)
C10A Pd2 C27A 108.4(3)
C10A Pd2 C28 99.8(3)
C10A Pd2 C28A 129.3(3)
C10A Pd2 C44 116.0(3)
C10A Pd2 C44A 108.2(3)
C10A Pd2 C45 119.1(3)
C10A Pd2 C45A 143.5(3)
C11 Pd2 C11A 29.0(3)
C11 Pd2 C27A 139.13(19)
C11 Pd2 C44A 87.7(2)
C11 Pd2 C45 90.92(11)
C11 Pd2 C45A 120.23(19)
C11A Pd2 C27A 115.7(3)
C11A Pd2 C45 112.4(3)
C11A Pd2 C45A 141.8(3)
C27 Pd2 C11 154.43(13)
C27 Pd2 C11A 126.2(3)
C27 Pd2 C27A 20.38(18)
C27 Pd2 C44A 117.9(2)
C27 Pd2 C45 112.65(14)
C27 Pd2 C45A 84.5(2)
C27A Pd2 C45 129.87(19)
C27A Pd2 C45A 100.2(2)
C28 Pd2 C11 118.72(12)
C28 Pd2 C11A 90.1(3)
C28 Pd2 C27 36.16(14)
C28 Pd2 C27A 33.14(19)
C28 Pd2 C28A 29.5(2)
C28 Pd2 C44 137.78(13)
C28 Pd2 C44A 151.8(2)
C28 Pd2 C45 137.96(13)
C28 Pd2 C45A 116.4(2)
C28A Pd2 C11 143.3(2)
C28A Pd2 C11A 114.7(3)
C28A Pd2 C27 19.37(18)
C28A Pd2 C27A 34.8(2)
C28A Pd2 C44 111.0(2)
C28A Pd2 C44A 122.4(3)
C28A Pd2 C45 110.03(19)
C28A Pd2 C45A 87.0(2)
C44 Pd2 C11 103.45(11)
C44 Pd2 C11A 132.1(3)
C44 Pd2 C27 101.68(14)
C44 Pd2 C27A 109.75(19)
C44 Pd2 C44A 19.83(19)
C44 Pd2 C45 34.96(12)
C44 Pd2 C45A 29.83(19)
C44A Pd2 C11A 114.8(3)
C44A Pd2 C27A 128.9(3)
C44A Pd2 C45 21.1(2)
C44A Pd2 C45A 35.4(2)
C45 Pd2 C45A 29.91(19)
Cl1 C52 H52 108.1
Cl1 C52 Cl2 109.91(13)
Cl1 C52 Cl3 112.02(14)
Cl2 C52 H52 108.1
Cl3 C52 H52 108.1
Cl3 C52 Cl2 110.48(13)

loop_
_geom_bond_atom_site_label_1
_geom_bond_atom_site_label_2
_geom_bond_distance
C1 H1 0.9500
C1 C2 1.393(7)
C1 C6 1.394(5)
C2 H2 0.9500
C2 C3 1.375(7)
C3 H3 0.9500
C3 C4 1.385(5)
C4 H4 0.9500
C4 C5 1.375(6)
C5 H5 0.9500
C5 C6 1.399(5)
C6 C7 1.479(5)
C6A C5A 1.3900
C6A C1A 1.3900
C6A C7A 1.472(18)
C5A H5A 0.9500
C5A C4A 1.3900
C4A H4A 0.9500
C4A C3A 1.3900
C3A H3A 0.9500
C3A C2A 1.3900
C2A H2A 0.9500
C2A C1A 1.3900
C1A H1A 0.9500
C7 H7 1.0000
C7 C8 1.358(4)
C7 Pd1 2.303(3)
C7A H7A 1.0000
C7A C8A 1.368(19)
C7A Pd1 2.275(11)
C8 H8 1.0000
C8 C9 1.473(8)
C8 Pd1 2.248(3)
C8A H8A 1.0000
C8A C9A 1.55(4)
C8A Pd1 2.297(11)
C9 C10 1.486(9)
C9 O1 1.241(5)
C9A C10A 1.49(3)
C9A O1A 1.19(3)
C10 H10 1.0000
C10 C11 1.395(4)
C10 Pd2 2.222(3)
C10A H10A 1.0000
C10A C11A 1.332(9)
C10A Pd2 2.192(11)
C11 H11 1.0000
C11 C12 1.475(4)
C11 Pd2 2.244(3)
C11A H11A 1.0000
C11A C12A 1.481(13)
C11A Pd2 2.272(10)
C12 C13 1.393(4)
C12 C17 1.397(4)
C12A C17A 1.3900
C12A C13A 1.3900
C17A H17A 0.9500
C17A C16A 1.3900
C16A H16A 0.9500
C16A C15A 1.3900
C15A H15A 0.9500
C15A C14A 1.3900
C14A H14A 0.9500
C14A C13A 1.3900
C13A H13A 0.9500
C13 H13 0.9500
C13 C14 1.389(4)
C14 H14 0.9500
C14 C15 1.384(5)
C15 H15 0.9500
C15 C16 1.385(5)
C16 H16 0.9500
C16 C17 1.389(5)
C17 H17 0.9500
C18 H18 0.9500
C18 C19 1.398(6)
C18 C23 1.399(6)
C19 H19 0.9500
C19 C20 1.384(8)
C20 H20 0.9500
C20 C21 1.378(9)
C21 H21 0.9500
C21 C22 1.375(7)
C22 H22 0.9500
C22 C23 1.393(6)
C23 C24 1.483(7)
C23A C18A 1.3900
C23A C22A 1.3900
C23A C24A 1.478(10)
C18A H18A 0.9500
C18A C19A 1.3900
C19A H19A 0.9500
C19A C20A 1.3900
C20A H20A 0.9500
C20A C21A 1.3900
C21A H21A 0.9500
C21A C22A 1.3900
C22A H22A 0.9500
C24 H24 1.0000
C24 C25 1.364(6)
C24 Pd1 2.279(4)
C24A H24A 1.0000
C24A C25A 1.390(9)
C24A Pd1 2.243(6)
C25 H25 1.0000
C25 C26 1.45(2)
C25 Pd1 2.251(4)
C25A H25A 1.0000
C25A C26A 1.53(4)
C25A Pd1 2.254(6)
C26 C27 1.490(18)
C26 O2 1.288(18)
C26A C27A 1.54(2)
C26A O2A 1.12(4)
C27 H27 1.0000
C27 C28 1.392(6)
C27 Pd2 2.244(4)
C27A H27A 1.0000
C27A C28A 1.352(9)
C27A Pd2 2.274(6)
C28 H28 1.0000
C28 C29 1.471(6)
C28 Pd2 2.241(4)
C28A H28A 1.0000
C28A C29A 1.499(10)
C28A Pd2 2.242(6)
C29 C30 1.391(6)
C29 C34 1.400(7)
C30 H30 0.9500
C30 C31 1.394(6)
C31 H31 0.9500
C31 C32 1.397(8)
C32 H32 0.9500
C32 C33 1.369(8)
C33 H33 0.9500
C33 C34 1.368(7)
C34 H34 0.9500
C34A H34A 0.9500
C34A C33A 1.3900
C34A C29A 1.3900
C33A H33A 0.9500
C33A C32A 1.3900
C32A H32A 0.9500
C32A C31A 1.3900
C31A H31A 0.9500
C31A C30A 1.3900
C30A H30A 0.9500
C30A C29A 1.3900
C35 H35 0.9500
C35 C36 1.395(5)
C35 C40 1.387(5)
C36 H36 0.9500
C36 C37 1.378(6)
C37 H37 0.9500
C37 C38 1.398(6)
C38 H38 0.9500
C38 C39 1.400(5)
C39 H39 0.9500
C39 C40 1.387(5)
C40 C41 1.478(5)
C40A C35A 1.3900
C40A C38A 1.3900
C40A C41A 1.487(9)
C35A H35A 0.9500
C35A C36A 1.3900
C36A H36A 0.9500
C36A C37A 1.3900
C37A H37A 0.9500
C37A C39A 1.3900
C39A H39A 0.9500
C39A C38A 1.3900
C38A H38A 0.9500
C41 H41 1.0000
C41 C42 1.393(5)
C41 Pd1 2.202(3)
C41A H41A 1.0000
C41A C42A 1.339(10)
C41A Pd1 2.211(7)
C42 H42 1.0000
C42 C43 1.514(4)
C42 Pd1 2.220(3)
C42A H42A 1.0000
C42A C43 1.411(7)
C42A Pd1 2.207(7)
C43 C44 1.457(4)
C43 C44A 1.589(8)
C43 O3 1.247(7)
C43 O3A 1.153(17)
C44 H44 1.0000
C44 C45 1.359(5)
C44 Pd2 2.244(3)
C44A H44A 1.0000
C44A C45A 1.394(10)
C44A Pd2 2.267(7)
C45 H45 1.0000
C45 C46 1.483(5)
C45 Pd2 2.280(3)
C45A H45A 1.0000
C45A C46A 1.472(9)
C45A Pd2 2.311(7)
C46 C47 1.381(6)
C46 C51 1.381(5)
C46A C47A 1.3900
C46A C51A 1.3900
C47A H47A 0.9500
C47A C48A 1.3900
C48A H48A 0.9500
C48A C49A 1.3900
C49A H49A 0.9500
C49A C50A 1.3900
C50A H50A 0.9500
C50A C51A 1.3900
C51A H51A 0.9500
C47 H47 0.9500
C47 C48 1.388(6)
C48 H48 0.9500
C48 C49 1.385(7)
C49 H49 0.9500
C49 C50 1.380(7)
C50 H50 0.9500
C50 C51 1.393(6)
C51 H51 0.9500
C52 H52 1.0000
C52 Cl1 1.752(2)
C52 Cl2 1.763(3)
C52 Cl3 1.759(3)

loop_
_geom_torsion_atom_site_label_1
_geom_torsion_atom_site_label_2
_geom_torsion_atom_site_label_3
_geom_torsion_atom_site_label_4
_geom_torsion
C1 C2 C3 C4 -0.5(6)
C1 C6 C7 C8 -172.1(3)
C1 C6 C7 Pd1 -95.8(3)
C2 C1 C6 C5 -2.9(5)
C2 C1 C6 C7 177.7(4)
C2 C3 C4 C5 -0.6(6)
C3 C4 C5 C6 0.0(6)
C4 C5 C6 C1 1.8(5)
C4 C5 C6 C7 -178.9(4)
C5 C6 C7 C8 8.5(5)
C5 C6 C7 Pd1 84.8(3)
C6 C1 C2 C3 2.3(6)
C6 C7 C8 C9 -169.1(4)
C6 C7 C8 Pd1 95.0(3)
C6 C7 Pd1 C7A -74.9(10)
C6 C7 Pd1 C8 -121.8(3)
C6 C7 Pd1 C8A -165.1(7)
C6 C7 Pd1 C24 106.3(2)
C6 C7 Pd1 C24A 122.8(3)
C6 C7 Pd1 C25 143.5(2)
C6 C7 Pd1 C25A 121.3(3)
C6 C7 Pd1 C41 -13.6(3)
C6 C7 Pd1 C41A -22.6(3)
C6 C7 Pd1 C42 -44.7(2)
C6 C7 Pd1 C42A -54.5(3)
C6A C5A C4A C3A 0.0
C6A C7A C8A C9A 169(2)
C6A C7A C8A Pd1 -100.0(13)
C6A C7A Pd1 C7 75.9(11)
C6A C7A Pd1 C8 169.4(14)
C6A C7A Pd1 C8A 126.5(12)
C6A C7A Pd1 C24 77.4(10)
C6A C7A Pd1 C24A 95.0(9)
C6A C7A Pd1 C25 123.9(8)
C6A C7A Pd1 C25A 101.0(11)
C6A C7A Pd1 C41 -58.4(9)
C6A C7A Pd1 C41A -54.9(9)
C6A C7A Pd1 C42 -75.8(9)
C6A C7A Pd1 C42A -87.7(9)
C5A C6A C1A C2A 0.0
C5A C6A C7A C8A -166.5(10)
C5A C6A C7A Pd1 110.5(9)
C5A C4A C3A C2A 0.0
C4A C3A C2A C1A 0.0
C3A C2A C1A C6A 0.0
C1A C6A C5A C4A 0.0
C1A C6A C7A C8A 17.2(18)
C1A C6A C7A Pd1 -65.8(11)
C7 C8 C9 C10 -179.8(4)
C7 C8 C9 O1 -0.6(8)
C7 C8 Pd1 C7A -44.9(8)
C7 C8 Pd1 C8A 50.8(8)
C7 C8 Pd1 C24 64.3(3)
C7 C8 Pd1 C24A 68.3(3)
C7 C8 Pd1 C25 98.9(2)
C7 C8 Pd1 C25A 92.0(3)
C7 C8 Pd1 C41 -109.2(2)
C7 C8 Pd1 C41A -92.4(3)
C7 C8 Pd1 C42 -111.6(2)
C7 C8 Pd1 C42A -129.9(3)
C7A C6A C5A C4A -176.1(14)
C7A C6A C1A C2A 176.4(13)
C7A C8A C9A C10A 4(3)
C7A C8A C9A O1A -176(2)
C7A C8A Pd1 C7 44.8(7)
C7A C8A Pd1 C8 -46.5(8)
C7A C8A Pd1 C24 144.4(7)
C7A C8A Pd1 C24A 150.7(8)
C7A C8A Pd1 C25 178.0(7)
C7A C8A Pd1 C25A 165.3(7)
C7A C8A Pd1 C41 -10.3(13)
C7A C8A Pd1 C41A -1.7(9)
C7A C8A Pd1 C42 -26.2(8)
C7A C8A Pd1 C42A -47.4(9)
C8 C7 Pd1 C7A 46.9(9)
C8 C7 Pd1 C8A -43.3(7)
C8 C7 Pd1 C24 -132.0(2)
C8 C7 Pd1 C24A -115.5(3)
C8 C7 Pd1 C25 -94.7(2)
C8 C7 Pd1 C25A -117.0(3)
C8 C7 Pd1 C41 108.1(2)
C8 C7 Pd1 C41A 99.2(3)
C8 C7 Pd1 C42 77.0(2)
C8 C7 Pd1 C42A 67.2(3)
C8 C9 C10 C11 -2.3(7)
C8 C9 C10 Pd2 72.6(5)
C8A C7A Pd1 C7 -50.6(8)
C8A C7A Pd1 C8 42.9(8)
C8A C7A Pd1 C24 -49.1(10)
C8A C7A Pd1 C24A -31.5(8)
C8A C7A Pd1 C25 -2.6(9)
C8A C7A Pd1 C25A -25.5(12)
C8A C7A Pd1 C41 175.1(6)
C8A C7A Pd1 C41A 178.6(7)
C8A C7A Pd1 C42 157.7(7)
C8A C7A Pd1 C42A 145.8(7)
C8A C9A C10A C11A -177.7(13)
C8A C9A C10A Pd2 101.0(17)
C9 C8 Pd1 C7 -118.5(4)
C9 C8 Pd1 C7A -163.4(9)
C9 C8 Pd1 C8A -67.7(8)
C9 C8 Pd1 C24 -54.2(4)
C9 C8 Pd1 C24A -50.2(4)
C9 C8 Pd1 C25 -19.6(3)
C9 C8 Pd1 C25A -26.5(4)
C9 C8 Pd1 C41 132.3(3)
C9 C8 Pd1 C41A 149.1(4)
C9 C8 Pd1 C42 129.9(3)
C9 C8 Pd1 C42A 111.6(4)
C9 C10 C11 C12 -166.4(4)
C9 C10 C11 Pd2 89.2(4)
C9 C10 Pd2 C10A -55.4(9)
C9 C10 Pd2 C11 -121.8(3)
C9 C10 Pd2 C11A -176.5(8)
C9 C10 Pd2 C27 68.4(3)
C9 C10 Pd2 C27A 55.3(3)
C9 C10 Pd2 C28 84.2(2)
C9 C10 Pd2 C28A 89.8(3)
C9 C10 Pd2 C44 -77.7(3)
C9 C10 Pd2 C44A -98.5(3)
C9 C10 Pd2 C45 -123.4(2)
C9 C10 Pd2 C45A -111.0(5)
C9A C8A Pd1 C7 172.7(15)
C9A C8A Pd1 C7A 127.9(15)
C9A C8A Pd1 C8 81.4(13)
C9A C8A Pd1 C24 -87.7(11)
C9A C8A Pd1 C24A -81.4(11)
C9A C8A Pd1 C25 -54.1(11)
C9A C8A Pd1 C25A -66.8(12)
C9A C8A Pd1 C41 117.6(12)
C9A C8A Pd1 C41A 126.2(11)
C9A C8A Pd1 C42 101.7(11)
C9A C8A Pd1 C42A 80.5(12)
C9A C10A C11A C12A 168.3(17)
C9A C10A C11A Pd2 -97.8(17)
C9A C10A Pd2 C10 82.8(17)
C9A C10A Pd2 C11 170.9(17)
C9A C10A Pd2 C11A 117.5(16)
C9A C10A Pd2 C27 16.3(15)
C9A C10A Pd2 C27A 8.8(15)
C9A C10A Pd2 C28 41.8(15)
C9A C10A Pd2 C28A 41.0(15)
C9A C10A Pd2 C44 -115.2(14)
C9A C10A Pd2 C44A -134.9(14)
C9A C10A Pd2 C45 -154.7(14)
C9A C10A Pd2 C45A -130.9(14)
C10 C11 C12 C13 173.6(3)
C10 C11 C12 C17 -5.6(4)
C10 C11 Pd2 C10A -30.9(5)
C10 C11 Pd2 C11A 39.5(5)
C10 C11 Pd2 C27 20.9(4)
C10 C11 Pd2 C27A -4.5(3)
C10 C11 Pd2 C28 29.9(2)
C10 C11 Pd2 C28A 52.2(4)
C10 C11 Pd2 C44 -148.30(18)
C10 C11 Pd2 C44A -160.4(3)
C10 C11 Pd2 C45 178.72(19)
C10 C11 Pd2 C45A -175.0(3)
C10A C11A C12A C17A -173.0(11)
C10A C11A C12A C13A 6.2(17)
C10A C11A Pd2 C10 27.3(6)
C10A C11A Pd2 C11 -64.2(6)
C10A C11A Pd2 C27 105.9(6)
C10A C11A Pd2 C27A 85.5(7)
C10A C11A Pd2 C28 107.3(6)
C10A C11A Pd2 C28A 124.1(6)
C10A C11A Pd2 C44 -74.5(7)
C10A C11A Pd2 C44A -86.2(7)
C10A C11A Pd2 C45 -109.2(6)
C10A C11A Pd2 C45A -116.6(7)
C11 C10 Pd2 C10A 66.3(9)
C11 C10 Pd2 C11A -54.8(7)
C11 C10 Pd2 C27 -169.85(19)
C11 C10 Pd2 C27A 177.0(2)
C11 C10 Pd2 C28 -154.0(2)
C11 C10 Pd2 C28A -148.5(3)
C11 C10 Pd2 C44 44.1(2)
C11 C10 Pd2 C44A 23.2(3)
C11 C10 Pd2 C45 -1.6(2)
C11 C10 Pd2 C45A 10.7(5)
C11 C12 C13 C14 -178.2(3)
C11 C12 C17 C16 176.2(3)
C11A C10A Pd2 C10 -34.6(8)
C11A C10A Pd2 C11 53.4(6)
C11A C10A Pd2 C27 -101.2(6)
C11A C10A Pd2 C27A -108.7(6)
C11A C10A Pd2 C28 -75.6(6)
C11A C10A Pd2 C28A -76.5(7)
C11A C10A Pd2 C44 127.3(6)
C11A C10A Pd2 C44A 107.6(7)
C11A C10A Pd2 C45 87.8(7)
C11A C10A Pd2 C45A 111.6(7)
C11A C12A C17A C16A 179.2(10)
C11A C12A C13A C14A -179.1(10)
C12 C11 Pd2 C10 -119.8(3)
C12 C11 Pd2 C10A -150.7(6)
C12 C11 Pd2 C11A -80.3(6)
C12 C11 Pd2 C27 -98.9(4)
C12 C11 Pd2 C27A -124.2(3)
C12 C11 Pd2 C28 -89.9(2)
C12 C11 Pd2 C28A -67.5(4)
C12 C11 Pd2 C44 91.9(2)
C12 C11 Pd2 C44A 79.8(3)
C12 C11 Pd2 C45 58.9(2)
C12 C11 Pd2 C45A 65.2(3)
C12 C13 C14 C15 2.0(5)
C12A C11A Pd2 C10 155.2(12)
C12A C11A Pd2 C10A 128.0(10)
C12A C11A Pd2 C11 63.7(7)
C12A C11A Pd2 C27 -126.1(6)
C12A C11A Pd2 C27A -146.5(6)
C12A C11A Pd2 C28 -124.7(6)
C12A C11A Pd2 C28A -107.9(7)
C12A C11A Pd2 C44 53.5(8)
C12A C11A Pd2 C44A 41.7(7)
C12A C11A Pd2 C45 18.8(7)
C12A C11A Pd2 C45A 11.4(9)
C12A C17A C16A C15A 0.0
C17A C12A C13A C14A 0.0
C17A C16A C15A C14A 0.0
C16A C15A C14A C13A 0.0
C15A C14A C13A C12A 0.0
C13A C12A C17A C16A 0.0
C13 C12 C17 C16 -3.1(4)
C13 C14 C15 C16 -3.0(5)
C14 C15 C16 C17 1.0(5)
C15 C16 C17 C12 2.1(5)
C17 C12 C13 C14 1.0(4)
C18 C19 C20 C21 0.8(7)
C18 C23 C24 C25 -171.6(5)
C18 C23 C24 Pd1 -93.9(5)
C19 C18 C23 C22 -0.9(6)
C19 C18 C23 C24 -179.8(6)
C19 C20 C21 C22 -0.9(8)
C20 C21 C22 C23 0.1(8)
C21 C22 C23 C18 0.8(7)
C21 C22 C23 C24 179.7(6)
C22 C23 C24 C25 9.5(7)
C22 C23 C24 Pd1 87.2(5)
C23 C18 C19 C20 0.1(7)
C23 C24 C25 C26 -170.6(10)
C23 C24 C25 Pd1 95.1(4)
C23 C24 Pd1 C7 -23.3(3)
C23 C24 Pd1 C7A -23.9(6)
C23 C24 Pd1 C8 -56.1(3)
C23 C24 Pd1 C8A -50.6(4)
C23 C24 Pd1 C24A -65.4(5)
C23 C24 Pd1 C25 -124.5(4)
C23 C24 Pd1 C25A -168.1(7)
C23 C24 Pd1 C41 119.3(3)
C23 C24 Pd1 C41A 98.7(3)
C23 C24 Pd1 C42 118.4(3)
C23 C24 Pd1 C42A 139.4(3)
C23A C18A C19A C20A 0.0
C23A C24A C25A C26A 167.8(18)
C23A C24A C25A Pd1 -104.9(7)
C23A C24A Pd1 C7 -56.2(5)
C23A C24A Pd1 C7A -63.7(6)
C23A C24A Pd1 C8 -88.1(5)
C23A C24A Pd1 C8A -81.3(5)
C23A C24A Pd1 C24 84.4(6)
C23A C24A Pd1 C25 165.1(7)
C23A C24A Pd1 C25A 121.7(7)
C23A C24A Pd1 C41 89.9(5)
C23A C24A Pd1 C41A 61.3(6)
C23A C24A Pd1 C42 91.6(6)
C23A C24A Pd1 C42A 120.4(5)
C18A C23A C22A C21A 0.0
C18A C23A C24A C25A 26.5(10)
C18A C23A C24A Pd1 -56.9(7)
C18A C19A C20A C21A 0.0
C19A C20A C21A C22A 0.0
C20A C21A C22A C23A 0.0
C22A C23A C18A C19A 0.0
C22A C23A C24A C25A -159.0(7)
C22A C23A C24A Pd1 117.6(7)
C24 C25 C26 C27 -174.1(10)
C24 C25 C26 O2 4(2)
C24 C25 Pd1 C7 -92.0(3)
C24 C25 Pd1 C7A -110.7(5)
C24 C25 Pd1 C8 -129.2(2)
C24 C25 Pd1 C8A -112.2(4)
C24 C25 Pd1 C24A -46.8(4)
C24 C25 Pd1 C25A 38.4(5)
C24 C25 Pd1 C41 71.4(3)
C24 C25 Pd1 C41A 67.4(4)
C24 C25 Pd1 C42 99.7(3)
C24 C25 Pd1 C42A 103.9(3)
C24A C23A C18A C19A 174.5(9)
C24A C23A C22A C21A -174.5(9)
C24A C25A C26A C27A 5(3)
C24A C25A C26A O2A -173(3)
C24A C25A Pd1 C7 2.6(5)
C24A C25A Pd1 C7A -9.5(9)
C24A C25A Pd1 C8 -41.7(5)
C24A C25A Pd1 C8A -25.2(5)
C24A C25A Pd1 C24 44.7(5)
C24A C25A Pd1 C25 -57.8(5)
C24A C25A Pd1 C41 153.0(4)
C24A C25A Pd1 C41A 143.1(4)
C24A C25A Pd1 C42 166.7(3)
C24A C25A Pd1 C42A 179.2(4)
C25 C24 Pd1 C7 101.2(2)
C25 C24 Pd1 C7A 100.6(6)
C25 C24 Pd1 C8 68.5(3)
C25 C24 Pd1 C8A 73.9(4)
C25 C24 Pd1 C24A 59.2(5)
C25 C24 Pd1 C25A -43.6(5)
C25 C24 Pd1 C41 -116.1(2)
C25 C24 Pd1 C41A -136.7(3)
C25 C24 Pd1 C42 -117.1(2)
C25 C24 Pd1 C42A -96.1(3)
C25 C26 C27 C28 -8(2)
C25 C26 C27 Pd2 68.3(15)
C25A C24A Pd1 C7 -177.9(4)
C25A C24A Pd1 C7A 174.5(5)
C25A C24A Pd1 C8 150.2(4)
C25A C24A Pd1 C8A 157.0(5)
C25A C24A Pd1 C24 -37.3(4)
C25A C24A Pd1 C25 43.4(4)
C25A C24A Pd1 C41 -31.9(5)
C25A C24A Pd1 C41A -60.4(6)
C25A C24A Pd1 C42 -30.1(7)
C25A C24A Pd1 C42A -1.3(6)
C25A C26A C27A C28A 175.6(15)
C25A C26A C27A Pd2 98(2)
C26 C25 Pd1 C7 149.6(5)
C26 C25 Pd1 C7A 130.8(7)
C26 C25 Pd1 C8 112.4(5)
C26 C25 Pd1 C8A 129.3(6)
C26 C25 Pd1 C24 -118.5(6)
C26 C25 Pd1 C24A -165.2(7)
C26 C25 Pd1 C25A -80.1(7)
C26 C25 Pd1 C41 -47.1(5)
C26 C25 Pd1 C41A -51.0(6)
C26 C25 Pd1 C42 -18.7(6)
C26 C25 Pd1 C42A -14.5(6)
C26 C27 C28 C29 -170.6(10)
C26 C27 C28 Pd2 92.8(10)
C26 C27 Pd2 C10 -94.4(7)
C26 C27 Pd2 C10A -75.7(8)
C26 C27 Pd2 C11 -108.4(7)
C26 C27 Pd2 C11A -119.5(7)
C26 C27 Pd2 C27A -54.9(9)
C26 C27 Pd2 C28 -121.8(7)
C26 C27 Pd2 C28A -178.2(10)
C26 C27 Pd2 C44 60.9(7)
C26 C27 Pd2 C44A 73.1(7)
C26 C27 Pd2 C45 95.7(7)
C26 C27 Pd2 C45A 85.4(7)
C26A C25A Pd1 C7 129.3(10)
C26A C25A Pd1 C7A 117.2(12)
C26A C25A Pd1 C8 85.0(10)
C26A C25A Pd1 C8A 101.5(10)
C26A C25A Pd1 C24 171.4(12)
C26A C25A Pd1 C24A 126.7(11)
C26A C25A Pd1 C25 68.9(11)
C26A C25A Pd1 C41 -80.3(10)
C26A C25A Pd1 C41A -90.2(10)
C26A C25A Pd1 C42 -66.6(10)
C26A C25A Pd1 C42A -54.1(10)
C26A C27A C28A C29A 172.2(16)
C26A C27A C28A Pd2 -101.8(16)
C26A C27A Pd2 C10 -131.3(15)
C26A C27A Pd2 C10A -113.9(16)
C26A C27A Pd2 C11 -128.6(15)
C26A C27A Pd2 C11A -150.6(15)
C26A C27A Pd2 C27 83.4(16)
C26A C27A Pd2 C28 166.6(16)
C26A C27A Pd2 C28A 112.4(16)
C26A C27A Pd2 C44 13.8(15)
C26A C27A Pd2 C44A 19.8(16)
C26A C27A Pd2 C45 47.2(16)
C26A C27A Pd2 C45A 43.1(15)
C27 C28 C29 C30 173.5(4)
C27 C28 C29 C34 -8.2(7)
C27 C28 Pd2 C10 -156.2(3)
C27 C28 Pd2 C10A -144.7(4)
C27 C28 Pd2 C11 -173.4(2)
C27 C28 Pd2 C11A -178.1(4)
C27 C28 Pd2 C27A -35.9(3)
C27 C28 Pd2 C28A 34.1(4)
C27 C28 Pd2 C44 3.9(4)
C27 C28 Pd2 C44A 28.7(6)
C27 C28 Pd2 C45 57.1(3)
C27 C28 Pd2 C45A 30.5(3)
C27A C28A C29A C34A 178.1(7)
C27A C28A C29A C30A -0.7(10)
C27A C28A Pd2 C10 -75.5(4)
C27A C28A Pd2 C10A -62.5(6)
C27A C28A Pd2 C11 -106.7(5)
C27A C28A Pd2 C11A -100.0(5)
C27A C28A Pd2 C27 30.7(6)
C27A C28A Pd2 C28 -64.1(5)
C27A C28A Pd2 C44 94.7(4)
C27A C28A Pd2 C44A 112.9(4)
C27A C28A Pd2 C45 132.1(4)
C27A C28A Pd2 C45A 112.8(4)
C28 C27 Pd2 C10 27.4(3)
C28 C27 Pd2 C10A 46.1(5)
C28 C27 Pd2 C11 13.4(5)
C28 C27 Pd2 C11A 2.3(4)
C28 C27 Pd2 C27A 66.9(6)
C28 C27 Pd2 C28A -56.4(6)
C28 C27 Pd2 C44 -177.3(2)
C28 C27 Pd2 C44A -165.1(3)
C28 C27 Pd2 C45 -142.5(2)
C28 C27 Pd2 C45A -152.8(3)
C28 C29 C30 C31 177.5(4)
C28 C29 C34 C33 -177.6(5)
C28A C27A Pd2 C10 116.2(4)
C28A C27A Pd2 C10A 133.7(5)
C28A C27A Pd2 C11 118.9(4)
C28A C27A Pd2 C11A 97.0(5)
C28A C27A Pd2 C27 -29.0(5)
C28A C27A Pd2 C28 54.2(4)
C28A C27A Pd2 C44 -98.6(4)
C28A C27A Pd2 C44A -92.6(5)
C28A C27A Pd2 C45 -65.2(5)
C28A C27A Pd2 C45A -69.3(4)
C29 C28 Pd2 C10 81.2(3)
C29 C28 Pd2 C10A 92.7(4)
C29 C28 Pd2 C11 64.0(3)
C29 C28 Pd2 C11A 59.3(4)
C29 C28 Pd2 C27 -122.6(4)
C29 C28 Pd2 C27A -158.5(5)
C29 C28 Pd2 C28A -88.5(5)
C29 C28 Pd2 C44 -118.7(3)
C29 C28 Pd2 C44A -93.9(6)
C29 C28 Pd2 C45 -65.5(4)
C29 C28 Pd2 C45A -92.1(3)
C29 C30 C31 C32 0.0(7)
C30 C29 C34 C33 0.8(7)
C30 C31 C32 C33 1.2(8)
C31 C32 C33 C34 -1.4(8)
C32 C33 C34 C29 0.4(8)
C34 C29 C30 C31 -0.9(6)
C34A C33A C32A C31A 0.0
C33A C34A C29A C28A -178.8(6)
C33A C34A C29A C30A 0.0
C33A C32A C31A C30A 0.0
C32A C31A C30A C29A 0.0
C31A C30A C29A C28A 178.7(6)
C31A C30A C29A C34A 0.0
C29A C28A Pd2 C10 51.1(5)
C29A C28A Pd2 C10A 64.0(6)
C29A C28A Pd2 C11 19.8(6)
C29A C28A Pd2 C11A 26.5(5)
C29A C28A Pd2 C27 157.2(9)
C29A C28A Pd2 C27A 126.5(6)
C29A C28A Pd2 C28 62.4(5)
C29A C28A Pd2 C44 -138.8(4)
C29A C28A Pd2 C44A -120.5(5)
C29A C28A Pd2 C45 -101.4(4)
C29A C28A Pd2 C45A -120.7(5)
C29A C34A C33A C32A 0.0
C35 C36 C37 C38 0.2(6)
C35 C40 C41 C42 12.9(5)
C35 C40 C41 Pd1 -67.4(4)
C36 C35 C40 C39 -0.1(5)
C36 C35 C40 C41 178.0(4)
C36 C37 C38 C39 0.3(6)
C37 C38 C39 C40 -0.8(6)
C38 C39 C40 C35 0.7(5)
C38 C39 C40 C41 -177.5(3)
C39 C40 C41 C42 -169.0(3)
C39 C40 C41 Pd1 110.7(3)
C40 C35 C36 C37 -0.3(6)
C40 C41 C42 C43 169.6(3)
C40 C41 C42 Pd1 -100.2(3)
C40 C41 Pd1 C7 65.7(3)
C40 C41 Pd1 C7A 90.2(5)
C40 C41 Pd1 C8 116.3(2)
C40 C41 Pd1 C8A 97.1(8)
C40 C41 Pd1 C24 -58.6(3)
C40 C41 Pd1 C24A -60.9(3)
C40 C41 Pd1 C25 -91.7(2)
C40 C41 Pd1 C25A -79.0(3)
C40 C41 Pd1 C41A 83.1(5)
C40 C41 Pd1 C42 120.2(3)
C40 C41 Pd1 C42A 156.8(5)
C40A C35A C36A C37A 0.0
C40A C41A C42A C43 -168.8(6)
C40A C41A C42A Pd1 92.5(7)
C40A C41A Pd1 C7 100.6(4)
C40A C41A Pd1 C7A 119.2(5)
C40A C41A Pd1 C8 137.1(4)
C40A C41A Pd1 C8A 120.2(5)
C40A C41A Pd1 C24 -22.3(5)
C40A C41A Pd1 C24A -11.4(7)
C40A C41A Pd1 C25 -59.3(6)
C40A C41A Pd1 C25A -46.5(5)
C40A C41A Pd1 C41 -66.8(5)
C40A C41A Pd1 C42 -159.0(8)
C40A C41A Pd1 C42A -125.2(6)
C35A C40A C38A C39A 0.0
C35A C40A C41A C42A -178.7(8)
C35A C40A C41A Pd1 -101.7(6)
C35A C36A C37A C39A 0.0
C36A C37A C39A C38A 0.0
C37A C39A C38A C40A 0.0
C38A C40A C35A C36A 0.0
C38A C40A C41A C42A 0.4(10)
C38A C40A C41A Pd1 77.4(5)
C41 C42 C43 C42A 1.5(6)
C41 C42 C43 C44 5.2(4)
C41 C42 C43 C44A 5.9(7)
C41 C42 C43 O3 -176.3(4)
C41 C42 C43 O3A -174.6(9)
C41 C42 Pd1 C7 143.05(19)
C41 C42 Pd1 C7A 154.7(4)
C41 C42 Pd1 C8 177.21(19)
C41 C42 Pd1 C8A 169.3(4)
C41 C42 Pd1 C24 1.6(3)
C41 C42 Pd1 C24A -2.6(6)
C41 C42 Pd1 C25 -48.5(3)
C41 C42 Pd1 C25A -23.2(3)
C41 C42 Pd1 C41A 56.5(6)
C41 C42 Pd1 C42A -59.0(6)
C41A C40A C35A C36A 179.1(6)
C41A C40A C38A C39A -179.1(7)
C41A C42A C43 C42 0.1(4)
C41A C42A C43 C44 -176.5(6)
C41A C42A C43 C44A -177.2(5)
C41A C42A C43 O3 3.9(12)
C41A C42A C43 O3A 5.2(14)
C41A C42A Pd1 C7 61.3(5)
C41A C42A Pd1 C7A 69.6(6)
C41A C42A Pd1 C8 95.2(4)
C41A C42A Pd1 C8A 95.6(6)
C41A C42A Pd1 C24 -97.6(4)
C41A C42A Pd1 C24A -114.4(5)
C41A C42A Pd1 C25 -137.7(4)
C41A C42A Pd1 C25A -115.2(5)
C41A C42A Pd1 C41 -55.9(4)
C41A C42A Pd1 C42 34.4(5)
C42 C41 Pd1 C7 -54.5(3)
C42 C41 Pd1 C7A -30.1(4)
C42 C41 Pd1 C8 -3.9(3)
C42 C41 Pd1 C8A -23.2(8)
C42 C41 Pd1 C24 -178.8(2)
C42 C41 Pd1 C24A 178.9(3)
C42 C41 Pd1 C25 148.0(2)
C42 C41 Pd1 C25A 160.8(3)
C42 C41 Pd1 C41A -37.1(4)
C42 C41 Pd1 C42A 36.5(4)
C42 C43 C44 C45 177.4(3)
C42 C43 C44 Pd2 98.9(2)
C42 C43 C44A C45A -3.0(10)
C42 C43 C44A Pd2 72.6(6)
C42A C41A Pd1 C7 -134.2(4)
C42A C41A Pd1 C7A -115.6(5)
C42A C41A Pd1 C8 -97.7(4)
C42A C41A Pd1 C8A -114.7(5)
C42A C41A Pd1 C24 102.9(4)
C42A C41A Pd1 C24A 113.8(5)
C42A C41A Pd1 C25 65.8(6)
C42A C41A Pd1 C25A 78.6(5)
C42A C41A Pd1 C41 58.3(5)
C42A C41A Pd1 C42 -33.8(5)
C42A C43 C44 C45 179.4(4)
C42A C43 C44 Pd2 100.9(3)
C42A C43 C44A C45A -0.5(8)
C42A C43 C44A Pd2 75.2(4)
C43 C42 Pd1 C7 -94.17(19)
C43 C42 Pd1 C7A -82.5(4)
C43 C42 Pd1 C8 -60.01(19)
C43 C42 Pd1 C8A -67.9(4)
C43 C42 Pd1 C24 124.4(2)
C43 C42 Pd1 C24A 120.2(5)
C43 C42 Pd1 C25 74.3(3)
C43 C42 Pd1 C25A 99.5(3)
C43 C42 Pd1 C41 122.8(3)
C43 C42 Pd1 C41A 179.2(6)
C43 C42 Pd1 C42A 63.8(6)
C43 C42A Pd1 C7 -51.4(5)
C43 C42A Pd1 C7A -43.0(6)
C43 C42A Pd1 C8 -17.5(4)
C43 C42A Pd1 C8A -17.1(7)
C43 C42A Pd1 C24 149.7(3)
C43 C42A Pd1 C24A 133.0(4)
C43 C42A Pd1 C25 109.6(4)
C43 C42A Pd1 C25A 132.2(4)
C43 C42A Pd1 C41 -168.6(7)
C43 C42A Pd1 C41A -112.6(6)
C43 C42A Pd1 C42 -78.3(6)
C43 C44 C45 C46 167.3(3)
C43 C44 C45 Pd2 -95.9(3)
C43 C44 Pd2 C10 19.6(3)
C43 C44 Pd2 C10A 12.2(4)
C43 C44 Pd2 C11 44.7(2)
C43 C44 Pd2 C11A 49.8(4)
C43 C44 Pd2 C27 -130.6(2)
C43 C44 Pd2 C27A -111.1(3)
C43 C44 Pd2 C28 -132.9(2)
C43 C44 Pd2 C28A -148.3(3)
C43 C44 Pd2 C44A 82.8(7)
C43 C44 Pd2 C45 116.4(3)
C43 C44 Pd2 C45A 173.3(5)
C43 C44A C45A C46A -168.5(6)
C43 C44A C45A Pd2 88.3(5)
C43 C44A Pd2 C10 66.0(4)
C43 C44A Pd2 C10A 53.3(5)
C43 C44A Pd2 C11 79.5(3)
C43 C44A Pd2 C11A 90.0(4)
C43 C44A Pd2 C27 -101.1(3)
C43 C44A Pd2 C27A -80.5(4)
C43 C44A Pd2 C28 -119.8(4)
C43 C44A Pd2 C28A -123.0(3)
C43 C44A Pd2 C44 -63.6(6)
C43 C44A Pd2 C45 178.1(8)
C43 C44A Pd2 C45A -122.6(6)
C44 C43 C44A C45A -1.9(4)
C44 C43 C44A Pd2 73.7(5)
C44 C45 C46 C47 -11.3(6)
C44 C45 C46 C51 170.9(4)
C44 C45 Pd2 C10 113.5(2)
C44 C45 Pd2 C10A 94.6(4)
C44 C45 Pd2 C11 112.5(2)
C44 C45 Pd2 C11A 132.6(3)
C44 C45 Pd2 C27 -77.6(2)
C44 C45 Pd2 C27A -64.8(3)
C44 C45 Pd2 C28 -110.1(3)
C44 C45 Pd2 C28A -98.3(3)
C44 C45 Pd2 C44A 31.4(6)
C44 C45 Pd2 C45A -56.6(4)
C44A C43 C44 C45 -1.9(5)
C44A C43 C44 Pd2 -80.4(6)
C44A C45A C46A C47A 159.7(7)
C44A C45A C46A C51A -20.5(10)
C44A C45A Pd2 C10 18.5(8)
C44A C45A Pd2 C10A -6.5(8)
C44A C45A Pd2 C11 25.8(5)
C44A C45A Pd2 C11A 52.2(7)
C44A C45A Pd2 C27 -161.0(5)
C44A C45A Pd2 C27A -147.9(5)
C44A C45A Pd2 C28 -178.5(4)
C44A C45A Pd2 C28A 179.7(5)
C44A C45A Pd2 C44 -35.8(4)
C44A C45A Pd2 C45 38.4(4)
C45 C44 Pd2 C10 -96.8(2)
C45 C44 Pd2 C10A -104.2(3)
C45 C44 Pd2 C11 -71.7(2)
C45 C44 Pd2 C11A -66.6(4)
C45 C44 Pd2 C27 113.0(2)
C45 C44 Pd2 C27A 132.5(3)
C45 C44 Pd2 C28 110.6(3)
C45 C44 Pd2 C28A 95.3(3)
C45 C44 Pd2 C44A -33.6(6)
C45 C44 Pd2 C45A 56.8(4)
C45 C46 C47 C48 -177.4(4)
C45 C46 C51 C50 178.3(5)
C45A C44A Pd2 C10 -171.4(4)
C45A C44A Pd2 C10A 175.9(5)
C45A C44A Pd2 C11 -157.9(4)
C45A C44A Pd2 C11A -147.4(5)
C45A C44A Pd2 C27 21.5(5)
C45A C44A Pd2 C27A 42.2(6)
C45A C44A Pd2 C28 2.8(8)
C45A C44A Pd2 C28A -0.3(6)
C45A C44A Pd2 C44 59.1(6)
C45A C44A Pd2 C45 -59.2(6)
C45A C46A C47A C48A 179.8(8)
C45A C46A C51A C50A -179.8(9)
C46 C45 Pd2 C10 -123.4(2)
C46 C45 Pd2 C10A -142.2(4)
C46 C45 Pd2 C11 -124.3(2)
C46 C45 Pd2 C11A -104.3(3)
C46 C45 Pd2 C27 45.5(3)
C46 C45 Pd2 C27A 58.4(3)
C46 C45 Pd2 C28 13.0(3)
C46 C45 Pd2 C28A 24.9(3)
C46 C45 Pd2 C44 123.1(3)
C46 C45 Pd2 C44A 154.5(7)
C46 C45 Pd2 C45A 66.5(4)
C46 C47 C48 C49 0.0(7)
C46A C45A Pd2 C10 -100.2(6)
C46A C45A Pd2 C10A -125.2(6)
C46A C45A Pd2 C11 -92.9(5)
C46A C45A Pd2 C11A -66.5(7)
C46A C45A Pd2 C27 80.3(5)
C46A C45A Pd2 C27A 93.3(5)
C46A C45A Pd2 C28 62.7(5)
C46A C45A Pd2 C28A 61.0(5)
C46A C45A Pd2 C44 -154.5(7)
C46A C45A Pd2 C44A -118.7(7)
C46A C45A Pd2 C45 -80.3(6)
C46A C47A C48A C49A 0.0
C47A C46A C51A C50A 0.0
C47A C48A C49A C50A 0.0
C48A C49A C50A C51A 0.0
C49A C50A C51A C46A 0.0
C51A C46A C47A C48A 0.0
C47 C46 C51 C50 0.4(6)
C47 C48 C49 C50 -1.2(7)
C48 C49 C50 C51 2.0(7)
C49 C50 C51 C46 -1.6(7)
C51 C46 C47 C48 0.4(6)
O1 C9 C10 C11 178.5(4)
O1 C9 C10 Pd2 -106.6(5)
O1A C9A C10A C11A 2(4)
O1A C9A C10A Pd2 -79(3)
O2 C26 C27 C28 174.1(11)
O2 C26 C27 Pd2 -109.7(15)
O2A C26A C27A C28A -7(4)
O2A C26A C27A Pd2 -85(4)
O3 C43 C44 C45 -0.9(6)
O3 C43 C44 Pd2 -79.4(5)
O3 C43 C44A C45A 178.9(7)
O3 C43 C44A Pd2 -105.5(4)
O3A C43 C44 C45 -2.9(15)
O3A C43 C44 Pd2 -81.4(15)
O3A C43 C44A C45A 177.5(11)
O3A C43 C44A Pd2 -106.9(10)
Pd1 C7 C8 C9 95.9(4)
Pd1 C7A C8A C9A -91.4(19)
Pd1 C8 C9 C10 -100.1(5)
Pd1 C8 C9 O1 79.0(6)
Pd1 C8A C9A C10A -72.9(19)
Pd1 C8A C9A O1A 107(3)
Pd1 C24 C25 C26 94.2(10)
Pd1 C24A C25A C26A -87.3(18)
Pd1 C25 C26 C27 -96.3(15)
Pd1 C25 C26 O2 81.6(18)
Pd1 C25A C26A C27A -69(2)
Pd1 C25A C26A O2A 114(3)
Pd1 C41 C42 C43 -90.2(3)
Pd1 C41A C42A C43 98.6(5)
Pd1 C42 C43 C42A -72.7(6)
Pd1 C42 C43 C44 -68.9(2)
Pd1 C42 C43 C44A -68.3(6)
Pd1 C42 C43 O3 109.5(4)
Pd1 C42 C43 O3A 111.2(9)
Pd1 C42A C43 C42 77.6(5)
Pd1 C42A C43 C44 -99.0(3)
Pd1 C42A C43 C44A -99.7(4)
Pd1 C42A C43 O3 81.4(9)
Pd1 C42A C43 O3A 82.7(12)
Pd2 C10 C11 C12 104.4(3)
Pd2 C10A C11A C12A -94.0(12)
Pd2 C11 C12 C13 -105.1(3)
Pd2 C11 C12 C17 75.7(3)
Pd2 C11A C12A C17A 110.6(7)
Pd2 C11A C12A C13A -70.3(9)
Pd2 C27 C28 C29 96.6(4)
Pd2 C27A C28A C29A -86.1(6)
Pd2 C28 C29 C30 -107.9(4)
Pd2 C28 C29 C34 70.5(5)
Pd2 C28A C29A C34A 103.4(6)
Pd2 C28A C29A C30A -75.4(6)
Pd2 C44 C45 C46 -96.8(3)
Pd2 C44A C45A C46A 103.2(7)
Pd2 C45 C46 C47 -89.5(4)
Pd2 C45 C46 C51 92.7(4)
Pd2 C45A C46A C47A -120.4(5)
Pd2 C45A C46A C51A 59.4(8)
